data_7025530
loop_
_publ_author_name
'Thielemann, Dominique T.'
'Fern\'andez, Ignacio'
'Roesky, Peter W.'

_publ_section_title
;
 New amino acid ligated yttrium hydroxy clusters.
;
_journal_issue 29
_journal_name_full 'Dalton transactions (Cambridge, England : 2003)'
_journal_page_first 6661
_journal_page_last 6666
_journal_paper_doi 10.1039/c001464h
_journal_volume 39
_journal_year 2010
_chemical_absolute_configuration rmad
_chemical_formula_moiety 'C122 H103 N4 O25 Y5, 3(C H2 Cl2)'
_chemical_formula_sum 'C125 H109 Cl6 N4 O25 Y5'
_chemical_formula_weight 2724.41
_chemical_name_systematic
;
?
;
_space_group_IT_number 19
_symmetry_cell_setting orthorhombic
_symmetry_Int_Tables_number 19
_symmetry_space_group_name_Hall 'P 2ac 2ab'
_symmetry_space_group_name_H-M 'P 21 21 21'
_atom_sites_solution_hydrogens geom
_atom_sites_solution_primary direct
_atom_sites_solution_secondary difmap
_audit_creation_date 03-07-07
_audit_creation_method SHELXL-97
_cell_angle_alpha 90.000(5)
_cell_angle_beta 90.000(5)
_cell_angle_gamma 90.000(5)
_cell_formula_units_Z 4
_cell_length_a 18.175(5)
_cell_length_b 19.080(5)
_cell_length_c 33.846(5)
_cell_measurement_temperature 200(2)
_cell_volume 11737(5)
_computing_cell_refinement 'Bruker XSCANS'
_computing_data_collection 'Bruker XSCANS'
_computing_data_reduction 'Bruker SHELXTL'
_computing_molecular_graphics 'Diamond 2.1e'
_computing_structure_refinement 'SHELXL-97 (Sheldrick, 1997)'
_computing_structure_solution 'SHELXS-97 (Sheldrick, 1990)'
_diffrn_ambient_temperature 200(2)
_diffrn_measured_fraction_theta_full 1.000
_diffrn_measured_fraction_theta_max 1.000
_diffrn_measurement_device_type 'Bruker Smart 1000 CCD'
_diffrn_measurement_method 'area detector'
_diffrn_radiation_monochromator graphite
_diffrn_radiation_source 'fine-focus sealed tube'
_diffrn_radiation_type MoK\a
_diffrn_radiation_wavelength 0.71069
_diffrn_reflns_av_R_equivalents 0.0733
_diffrn_reflns_av_sigmaI/netI 0.0724
_diffrn_reflns_limit_h_max 18
_diffrn_reflns_limit_h_min -20
_diffrn_reflns_limit_k_max 21
_diffrn_reflns_limit_k_min -21
_diffrn_reflns_limit_l_max 37
_diffrn_reflns_limit_l_min -37
_diffrn_reflns_number 82578
_diffrn_reflns_theta_full 23.25
_diffrn_reflns_theta_max 23.25
_diffrn_reflns_theta_min 1.20
_exptl_absorpt_coefficient_mu 2.657
_exptl_absorpt_correction_T_max 0.787
_exptl_absorpt_correction_T_min .588
_exptl_absorpt_correction_type empirical
_exptl_absorpt_process_details SADABS
_exptl_crystal_colour colorless
_exptl_crystal_density_diffrn 1.541
_exptl_crystal_density_method 'not measured'
_exptl_crystal_description plates
_exptl_crystal_F_000 5532
_exptl_crystal_size_max .21
_exptl_crystal_size_mid .18
_exptl_crystal_size_min .09
_refine_diff_density_max 1.171
_refine_diff_density_min -0.686
_refine_diff_density_rms 0.198
_refine_ls_abs_structure_details 'Flack H D (1983), Acta Cryst. A39, 876-881'
_refine_ls_abs_structure_Flack -0.026(5)
_refine_ls_extinction_method none
_refine_ls_goodness_of_fit_ref 1.054
_refine_ls_hydrogen_treatment constr
_refine_ls_matrix_type full
_refine_ls_number_parameters 1387
_refine_ls_number_reflns 16835
_refine_ls_number_restraints 1
_refine_ls_restrained_S_all 1.057
_refine_ls_R_factor_all 0.0677
_refine_ls_R_factor_gt 0.0449
_refine_ls_shift/su_max 0.000
_refine_ls_shift/su_mean 0.000
_refine_ls_structure_factor_coef Fsqd
_refine_ls_weighting_details 'calc w=1/[\s^2^(Fo^2^)+(0.0781P)^2^+0.0000P] where P=(Fo^2^+2Fc^2^)/3'
_refine_ls_weighting_scheme calc
_refine_ls_wR_factor_gt 0.1139
_refine_ls_wR_factor_ref 0.1314
_reflns_number_gt 13627
_reflns_number_total 16835
_reflns_threshold_expression >2sigma(I)
_cod_data_source_file c001464h.txt
_cod_data_source_block 1
_cod_database_code 7025530

loop_
_symmetry_equiv_pos_as_xyz
'x, y, z'
'-x+1/2, -y, z+1/2'
'x+1/2, -y+1/2, -z'
'-x, y+1/2, -z+1/2'

loop_
_atom_site_label
_atom_site_type_symbol
_atom_site_fract_x
_atom_site_fract_y
_atom_site_fract_z
_atom_site_U_iso_or_equiv
_atom_site_adp_type
_atom_site_occupancy
_atom_site_symmetry_multiplicity
_atom_site_calc_flag
_atom_site_refinement_flags
_atom_site_disorder_assembly
_atom_site_disorder_group
C1 C -0.2159(4) -0.1926(4) -0.0442(2) 0.0344(19) Uani 1 1 d . . .
C2 C -0.2220(4) -0.1949(4) -0.0035(2) 0.041(2) Uani 1 1 d . . .
H2 H -0.1837 -0.2165 0.0111 0.049 Uiso 1 1 calc R . .
C3 C -0.2835(4) -0.1663(4) 0.0176(2) 0.0344(19) Uani 1 1 d . A .
C4 C -0.2884(5) -0.1813(4) 0.0615(2) 0.043(2) Uani 1 1 d . . .
C5A C -0.3573(9) -0.1927(9) 0.0764(5) 0.036(4) Uiso 0.50 1 d P A 1
H5A H -0.3998 -0.1867 0.0604 0.043 Uiso 0.50 1 calc PR A 1
C5B C -0.3504(12) -0.1458(12) 0.0826(6) 0.064(6) Uiso 0.50 1 d P A 2
H5B H -0.3834 -0.1154 0.0692 0.077 Uiso 0.50 1 calc PR A 2
C6A C -0.3633(10) -0.2128(9) 0.1148(5) 0.047(5) Uiso 0.50 1 d P A 1
H6A H -0.4106 -0.2159 0.1266 0.057 Uiso 0.50 1 calc PR A 1
C6B C -0.3572(13) -0.1594(12) 0.1231(7) 0.078(7) Uiso 0.50 1 d P A 2
H6B H -0.3984 -0.1405 0.1367 0.094 Uiso 0.50 1 calc PR A 2
C7A C -0.3010(12) -0.2290(11) 0.1373(6) 0.048(5) Uiso 0.50 1 d P A 1
H7A H -0.3059 -0.2482 0.1631 0.058 Uiso 0.50 1 calc PR A 1
C7B C -0.3076(13) -0.1987(13) 0.1442(7) 0.067(7) Uiso 0.50 1 d P A 2
H7B H -0.3164 -0.2123 0.1708 0.080 Uiso 0.50 1 calc PR A 2
C8 C -0.2404(6) -0.2182(5) 0.1233(3) 0.066(3) Uani 1 1 d . . .
H8 H -0.1984 -0.2206 0.1400 0.079 Uiso 1 1 calc R A 1
C9 C -0.2311(6) -0.2027(5) 0.0842(3) 0.059(3) Uani 1 1 d . A .
H9 H -0.1837 -0.2070 0.0727 0.071 Uiso 1 1 calc R . .
C10 C -0.1535(2) -0.2296(3) -0.06472(13) 0.045(2) Uani 1 1 d G . .
C11 C -0.1080(2) -0.2766(4) -0.04507(15) 0.077(3) Uani 1 1 d G . .
H11 H -0.1130 -0.2832 -0.0174 0.092 Uiso 1 1 calc R . .
C12 C -0.0550(2) -0.3139(3) -0.06593(19) 0.129(6) Uani 1 1 d G . .
H12 H -0.0239 -0.3461 -0.0525 0.155 Uiso 1 1 calc R . .
C13 C -0.0476(2) -0.3043(4) -0.10644(18) 0.138(7) Uani 1 1 d G . .
H13 H -0.0114 -0.3298 -0.1207 0.166 Uiso 1 1 calc R . .
C14 C -0.0932(2) -0.2573(5) -0.12609(15) 0.105(5) Uani 1 1 d G . .
H14 H -0.0881 -0.2507 -0.1538 0.125 Uiso 1 1 calc R . .
C15 C -0.14615(19) -0.2200(3) -0.10523(14) 0.063(3) Uani 1 1 d G . .
H15 H -0.1773 -0.1879 -0.1187 0.075 Uiso 1 1 calc R . .
C16 C -0.4487(2) -0.1417(3) -0.12643(14) 0.0309(18) Uani 1 1 d G A .
C17 C -0.5144(2) -0.1274(3) -0.10699(16) 0.0344(19) Uani 1 1 d G . .
H17 H -0.5589 -0.1303 -0.1216 0.041 Uiso 1 1 calc R . .
C18 C -0.5186(4) -0.1083(3) -0.0661(2) 0.0312(18) Uani 1 1 d . A .
C19 C -0.59292(19) -0.1035(2) -0.04676(11) 0.036(2) Uani 1 1 d G . .
C20 C -0.5984(2) -0.0666(3) -0.01147(12) 0.060(3) Uani 1 1 d G . .
H20 H -0.5564 -0.0436 -0.0009 0.072 Uiso 1 1 calc R . .
C21 C -0.6652(3) -0.0633(3) 0.00835(13) 0.078(3) Uani 1 1 d G . .
H21 H -0.6690 -0.0380 0.0325 0.094 Uiso 1 1 calc R . .
C22 C -0.7267(2) -0.0968(3) -0.00711(14) 0.066(3) Uani 1 1 d G . .
H22 H -0.7724 -0.0946 0.0064 0.080 Uiso 1 1 calc R . .
C23 C -0.7213(2) -0.1337(3) -0.04240(15) 0.060(3) Uani 1 1 d G . .
H23 H -0.7633 -0.1567 -0.0530 0.072 Uiso 1 1 calc R . .
C24 C -0.65438(19) -0.1370(2) -0.06223(12) 0.054(2) Uani 1 1 d G . .
H24 H -0.6507 -0.1623 -0.0863 0.065 Uiso 1 1 calc R . .
C25 C -0.4522(3) -0.1697(3) -0.16832(13) 0.0355(19) Uani 1 1 d G . .
C26 C -0.5152(3) -0.1978(3) -0.18533(12) 0.050(2) Uani 1 1 d G . .
H26 H -0.5601 -0.1982 -0.1709 0.060 Uiso 1 1 calc R . .
C27 C -0.5131(6) -0.2249(5) -0.2229(3) 0.056(3) Uani 1 1 d . . .
H27 H -0.5562 -0.2457 -0.2336 0.068 Uiso 1 1 calc R . .
C28 C -0.4503(6) -0.2225(5) -0.2453(3) 0.055(3) Uani 1 1 d . . .
H28 H -0.4501 -0.2393 -0.2717 0.066 Uiso 1 1 calc R . .
C29 C -0.3874(6) -0.1951(5) -0.2285(3) 0.057(3) Uani 1 1 d . . .
H29 H -0.3432 -0.1938 -0.2435 0.068 Uiso 1 1 calc R . .
C30 C -0.3875(5) -0.1698(4) -0.1905(2) 0.046(2) Uani 1 1 d . . .
H30 H -0.3433 -0.1522 -0.1793 0.055 Uiso 1 1 calc R . .
C31 C -0.5969(4) 0.0717(4) -0.0812(2) 0.0269(17) Uani 1 1 d . . .
C32 C -0.6288(4) 0.1002(4) -0.0478(2) 0.0310(18) Uani 1 1 d . . .
H32 H -0.6808 0.1043 -0.0474 0.037 Uiso 1 1 calc R . .
C33 C -0.5896(4) 0.1237(4) -0.0143(2) 0.0291(17) Uani 1 1 d . . .
C34 C -0.6303(4) 0.1509(4) 0.0210(2) 0.0304(18) Uani 1 1 d . . .
C35 C -0.5918(5) 0.1867(4) 0.0495(2) 0.044(2) Uani 1 1 d . . .
H35 H -0.5400 0.1924 0.0471 0.053 Uiso 1 1 calc R . .
C36 C -0.6282(5) 0.2143(5) 0.0815(3) 0.059(3) Uani 1 1 d . . .
H36 H -0.6017 0.2416 0.1002 0.071 Uiso 1 1 calc R . .
C37 C -0.7028(5) 0.2030(6) 0.0872(3) 0.061(3) Uani 1 1 d . . .
H37 H -0.7266 0.2207 0.1101 0.074 Uiso 1 1 calc R . .
C38 C -0.7417(5) 0.1665(6) 0.0597(3) 0.058(3) Uani 1 1 d . . .
H38 H -0.7929 0.1586 0.0631 0.070 Uiso 1 1 calc R . .
C39 C -0.7050(4) 0.1405(5) 0.0257(3) 0.049(2) Uani 1 1 d . . .
H39 H -0.7319 0.1157 0.0061 0.059 Uiso 1 1 calc R . .
C40 C -0.6411(4) 0.0365(4) -0.1125(2) 0.0273(17) Uani 1 1 d . . .
C41 C -0.6080(4) 0.0197(4) -0.1482(2) 0.038(2) Uani 1 1 d . . .
H41 H -0.5580 0.0321 -0.1525 0.045 Uiso 1 1 calc R . .
C42 C -0.6465(5) -0.0149(4) -0.1778(2) 0.048(2) Uani 1 1 d . . .
H42 H -0.6234 -0.0255 -0.2022 0.058 Uiso 1 1 calc R . .
C43 C -0.7184(5) -0.0334(5) -0.1712(3) 0.055(3) Uani 1 1 d . . .
H43 H -0.7447 -0.0577 -0.1913 0.066 Uiso 1 1 calc R . .
C44 C -0.7535(5) -0.0175(5) -0.1361(3) 0.059(3) Uani 1 1 d . . .
H44 H -0.8033 -0.0304 -0.1319 0.071 Uiso 1 1 calc R . .
C45 C -0.7141(4) 0.0179(4) -0.1071(2) 0.042(2) Uani 1 1 d . . .
H45 H -0.7378 0.0296 -0.0830 0.050 Uiso 1 1 calc R . .
C46 C -0.3981(4) 0.2238(4) -0.1293(2) 0.0297(18) Uani 1 1 d . . .
C47 C -0.4546(4) 0.2650(4) -0.1063(2) 0.0301(18) Uani 1 1 d . . .
H47 H -0.4346 0.3133 -0.1024 0.036 Uiso 1 1 calc R . .
C48 C -0.5266(4) 0.2718(4) -0.1290(2) 0.0304(18) Uani 1 1 d . . .
C49 C -0.5618(5) 0.2116(4) -0.1423(2) 0.042(2) Uani 1 1 d . . .
H49 H -0.5388 0.1672 -0.1396 0.050 Uiso 1 1 calc R . .
C50 C -0.6305(5) 0.2171(5) -0.1593(3) 0.053(2) Uani 1 1 d . . .
H50 H -0.6549 0.1760 -0.1683 0.064 Uiso 1 1 calc R . .
C51 C -0.6641(5) 0.2814(6) -0.1633(3) 0.063(3) Uani 1 1 d . . .
H51 H -0.7116 0.2840 -0.1750 0.076 Uiso 1 1 calc R . .
C52 C -0.6309(6) 0.3407(6) -0.1511(3) 0.065(3) Uani 1 1 d . . .
H52 H -0.6541 0.3850 -0.1543 0.078 Uiso 1 1 calc R . .
C53 C -0.5607(5) 0.3353(4) -0.1335(2) 0.046(2) Uani 1 1 d . . .
H53 H -0.5366 0.3766 -0.1246 0.056 Uiso 1 1 calc R . .
C54 C -0.3739(4) 0.0341(4) 0.0955(2) 0.037(2) Uani 1 1 d . . .
C55 C -0.3119(5) 0.0121(5) 0.1165(2) 0.056(3) Uani 1 1 d . . .
H55 H -0.3181 0.0039 0.1440 0.067 Uiso 1 1 calc R . .
C56 C -0.2418(4) 0.0012(4) 0.1011(2) 0.036(2) Uani 1 1 d . . .
C57 C -0.1828(4) -0.0327(4) 0.1251(2) 0.0351(19) Uani 1 1 d . . .
C58 C -0.1142(5) -0.0403(5) 0.1103(3) 0.056(3) Uani 1 1 d . . .
H58 H -0.1036 -0.0206 0.0852 0.067 Uiso 1 1 calc R . .
C59 C -0.0589(6) -0.0752(6) 0.1301(3) 0.068(3) Uani 1 1 d . . .
H59 H -0.0113 -0.0792 0.1186 0.081 Uiso 1 1 calc R . .
C60 C -0.0731(6) -0.1038(5) 0.1659(3) 0.064(3) Uani 1 1 d . . .
H60 H -0.0360 -0.1293 0.1794 0.077 Uiso 1 1 calc R . .
C61 C -0.1410(6) -0.0959(5) 0.1824(3) 0.054(3) Uani 1 1 d . . .
H61 H -0.1502 -0.1147 0.2080 0.065 Uiso 1 1 calc R . .
C62 C -0.1973(5) -0.0608(5) 0.1627(2) 0.052(2) Uani 1 1 d . . .
H62 H -0.2445 -0.0560 0.1744 0.063 Uiso 1 1 calc R . .
C63 C -0.4487(5) 0.0329(5) 0.1139(2) 0.041(2) Uani 1 1 d . . .
C64 C -0.4590(6) 0.0348(5) 0.1537(3) 0.071(3) Uiso 1 1 d . . .
H64 H -0.4173 0.0361 0.1706 0.085 Uiso 1 1 calc R . .
C65 C -0.5304(7) 0.0350(6) 0.1708(4) 0.088(4) Uiso 1 1 d . . .
H65 H -0.5368 0.0366 0.1986 0.105 Uiso 1 1 calc R . .
C66 C -0.5897(6) 0.0327(7) 0.1459(3) 0.084(4) Uani 1 1 d . . .
H66 H -0.6379 0.0275 0.1564 0.101 Uiso 1 1 calc R . .
C67 C -0.5797(5) 0.0380(6) 0.1061(3) 0.066(3) Uani 1 1 d . . .
H67 H -0.6211 0.0419 0.0891 0.080 Uiso 1 1 calc R . .
C68 C -0.5106(5) 0.0378(6) 0.0905(3) 0.061(3) Uani 1 1 d . . .
H68 H -0.5049 0.0411 0.0627 0.074 Uiso 1 1 calc R . .
C69 C -0.3503(4) 0.2277(4) 0.0130(2) 0.0315(18) Uani 1 1 d . . .
C70 C -0.2994(4) 0.2362(4) 0.0485(2) 0.0341(19) Uani 1 1 d . . .
H70 H -0.2630 0.2736 0.0418 0.041 Uiso 1 1 calc R . .
C71 C -0.3413(4) 0.2606(4) 0.0843(2) 0.0329(18) Uani 1 1 d . . .
C72 C -0.4028(4) 0.2235(4) 0.0979(2) 0.038(2) Uani 1 1 d . . .
H72 H -0.4190 0.1830 0.0841 0.046 Uiso 1 1 calc R . .
C73 C -0.4397(5) 0.2453(5) 0.1310(3) 0.052(2) Uani 1 1 d . . .
H73 H -0.4810 0.2194 0.1402 0.063 Uiso 1 1 calc R . .
C74 C -0.4175(5) 0.3043(5) 0.1509(3) 0.054(3) Uani 1 1 d . . .
H74 H -0.4439 0.3195 0.1736 0.065 Uiso 1 1 calc R . .
C75 C -0.3580(5) 0.3411(5) 0.1383(3) 0.058(3) Uani 1 1 d . . .
H75 H -0.3425 0.3817 0.1522 0.069 Uiso 1 1 calc R . .
C76 C -0.3199(5) 0.3192(4) 0.1050(2) 0.048(2) Uani 1 1 d . . .
H76 H -0.2782 0.3451 0.0964 0.058 Uiso 1 1 calc R . .
C77 C -0.0316(4) -0.0832(4) -0.0430(2) 0.0250(17) Uani 1 1 d . . .
C78 C 0.0034(4) -0.0802(4) -0.0797(2) 0.0275(17) Uani 1 1 d . . .
H78 H 0.0513 -0.0999 -0.0817 0.033 Uiso 1 1 calc R . .
C79 C -0.0274(4) -0.0501(4) -0.1139(2) 0.0301(18) Uani 1 1 d . . .
C80 C 0.01628(16) -0.05350(18) -0.15144(8) 0.0328(19) Uani 1 1 d G . .
C81 C 0.0121(3) 0.0028(2) -0.17742(9) 0.040(2) Uani 1 1 d G . .
H81 H -0.0192 0.0413 -0.1716 0.047 Uiso 1 1 calc R . .
C82 C 0.0536(3) 0.0026(2) -0.21190(9) 0.050(2) Uani 1 1 d G . .
H82 H 0.0508 0.0411 -0.2297 0.060 Uiso 1 1 calc R . .
C83 C 0.0994(2) -0.0538(3) -0.22040(9) 0.055(3) Uani 1 1 d G . .
H83 H 0.1278 -0.0539 -0.2440 0.066 Uiso 1 1 calc R . .
C84 C 0.1036(2) -0.1101(2) -0.19442(9) 0.049(2) Uani 1 1 d G . .
H84 H 0.1348 -0.1486 -0.2002 0.059 Uiso 1 1 calc R . .
C85 C 0.0620(2) -0.10992(18) -0.15994(9) 0.0355(19) Uani 1 1 d G . .
H85 H 0.0649 -0.1484 -0.1422 0.043 Uiso 1 1 calc R . .
C86 C -0.0001(2) -0.1279(2) -0.01068(9) 0.0268(17) Uani 1 1 d G . .
C87 C -0.0405(3) -0.1387(3) 0.02312(9) 0.047(2) Uani 1 1 d G . .
H87 H -0.0855 -0.1142 0.0266 0.056 Uiso 1 1 calc R . .
C88 C -0.0169(3) -0.1847(3) 0.05211(10) 0.058(3) Uani 1 1 d G . .
H88 H -0.0468 -0.1939 0.0745 0.070 Uiso 1 1 calc R . .
C89 C 0.0505(5) -0.2169(4) 0.0481(3) 0.050(2) Uani 1 1 d . . .
H89 H 0.0670 -0.2487 0.0678 0.060 Uiso 1 1 calc R . .
C90 C 0.0933(6) -0.2038(5) 0.0164(3) 0.064(3) Uani 1 1 d . . .
H90 H 0.1403 -0.2252 0.0140 0.077 Uiso 1 1 calc R . .
C91 C 0.0679(5) -0.1583(5) -0.0131(2) 0.052(2) Uani 1 1 d . . .
H91 H 0.0984 -0.1483 -0.0352 0.063 Uiso 1 1 calc R . .
C92 C -0.1075(4) 0.1445(4) -0.0012(2) 0.0313(18) Uani 1 1 d . . .
C93 C -0.0356(4) 0.1330(4) -0.0239(2) 0.0318(18) Uani 1 1 d . . .
H93 H -0.0124 0.1799 -0.0283 0.038 Uiso 1 1 calc R . .
C94 C 0.0180(4) 0.0885(4) -0.0004(2) 0.0310(18) Uani 1 1 d . . .
C95 C 0.0057(5) 0.0705(4) 0.0388(2) 0.043(2) Uani 1 1 d . . .
H95 H -0.0384 0.0841 0.0518 0.052 Uiso 1 1 calc R . .
C96 C 0.0589(6) 0.0323(5) 0.0584(3) 0.064(3) Uani 1 1 d . . .
H96 H 0.0504 0.0196 0.0852 0.076 Uiso 1 1 calc R . .
C97 C 0.1239(6) 0.0119(5) 0.0409(4) 0.062(3) Uani 1 1 d . . .
H97 H 0.1596 -0.0139 0.0553 0.075 Uiso 1 1 calc R . .
C98 C 0.1359(5) 0.0295(5) 0.0024(3) 0.058(3) Uani 1 1 d . . .
H98 H 0.1799 0.0150 -0.0104 0.069 Uiso 1 1 calc R . .
C99 C 0.0841(4) 0.0684(4) -0.0181(3) 0.048(2) Uani 1 1 d . . .
H99 H 0.0937 0.0817 -0.0447 0.057 Uiso 1 1 calc R . .
C100 C -0.2708(4) -0.0309(4) -0.2168(2) 0.0319(18) Uani 1 1 d . . .
C101 C -0.3374(4) -0.0153(4) -0.2352(2) 0.0315(18) Uani 1 1 d . . .
H101 H -0.3429 -0.0299 -0.2619 0.038 Uiso 1 1 calc R . .
C102 C -0.3971(4) 0.0199(4) -0.2179(2) 0.0305(18) Uani 1 1 d . . .
C103 C -0.4672(4) 0.0254(4) -0.2398(2) 0.0334(18) Uani 1 1 d . . .
C104 C -0.5128(4) 0.0832(4) -0.2356(2) 0.0360(19) Uani 1 1 d . . .
H104 H -0.4997 0.1187 -0.2172 0.043 Uiso 1 1 calc R . .
C105 C -0.5751(5) 0.0903(5) -0.2566(3) 0.047(2) Uani 1 1 d . . .
H105 H -0.6045 0.1310 -0.2532 0.056 Uiso 1 1 calc R . .
C106 C -0.5969(5) 0.0397(5) -0.2831(3) 0.057(3) Uani 1 1 d . . .
H106 H -0.6413 0.0451 -0.2976 0.068 Uiso 1 1 calc R . .
C107 C -0.5541(5) -0.0184(5) -0.2883(3) 0.051(2) Uani 1 1 d . . .
H107 H -0.5688 -0.0530 -0.3068 0.061 Uiso 1 1 calc R . .
C108 C -0.4891(4) -0.0279(5) -0.2669(2) 0.041(2) Uani 1 1 d . . .
H108 H -0.4602 -0.0689 -0.2703 0.049 Uiso 1 1 calc R . .
C109 C -0.2137(4) -0.0745(4) -0.2357(2) 0.0337(18) Uani 1 1 d . . .
C110 C -0.1506(4) -0.0916(4) -0.2145(2) 0.042(2) Uani 1 1 d . . .
H110 H -0.1454 -0.0747 -0.1882 0.051 Uiso 1 1 calc R . .
C111 C -0.0948(5) -0.1328(5) -0.2308(3) 0.055(3) Uani 1 1 d . . .
H111 H -0.0525 -0.1443 -0.2156 0.066 Uiso 1 1 calc R . .
C112 C -0.1016(5) -0.1566(6) -0.2690(3) 0.066(3) Uani 1 1 d . . .
H112 H -0.0641 -0.1851 -0.2802 0.079 Uiso 1 1 calc R . .
C113 C -0.1633(5) -0.1391(6) -0.2913(3) 0.070(3) Uani 1 1 d . . .
H113 H -0.1673 -0.1539 -0.3180 0.084 Uiso 1 1 calc R . .
C114 C -0.2183(5) -0.1000(5) -0.2742(2) 0.053(3) Uani 1 1 d . . .
H114 H -0.2612 -0.0900 -0.2892 0.063 Uiso 1 1 calc R . .
C115 C -0.1487(4) 0.1451(4) -0.1471(2) 0.0300(18) Uani 1 1 d . . .
C116 C -0.1863(4) 0.1769(4) -0.1826(2) 0.0341(19) Uani 1 1 d . . .
H116 H -0.1896 0.2285 -0.1778 0.041 Uiso 1 1 calc R . .
C117 C -0.1390(4) 0.1663(4) -0.2189(2) 0.0347(19) Uani 1 1 d . . .
C118 C -0.1011(5) 0.2190(5) -0.2365(3) 0.050(2) Uani 1 1 d . . .
H118 H -0.1059 0.2653 -0.2265 0.060 Uiso 1 1 calc R . .
C119 C -0.0556(6) 0.2071(6) -0.2684(3) 0.072(3) Uani 1 1 d . . .
H119 H -0.0280 0.2443 -0.2796 0.086 Uiso 1 1 calc R . .
C120 C -0.0509(6) 0.1409(7) -0.2836(3) 0.073(3) Uani 1 1 d . . .
H120 H -0.0219 0.1325 -0.3065 0.087 Uiso 1 1 calc R . .
C121 C -0.0881(5) 0.0859(6) -0.2659(3) 0.061(3) Uani 1 1 d . . .
H121 H -0.0836 0.0396 -0.2760 0.074 Uiso 1 1 calc R . .
C122 C -0.1317(5) 0.0992(5) -0.2336(3) 0.048(2) Uani 1 1 d . . .
H122 H -0.1572 0.0617 -0.2212 0.058 Uiso 1 1 calc R . .
C123 C 0.1786(6) 0.1550(5) 0.2315(3) 0.068(3) Uiso 1 1 d . . .
H12A H 0.1495 0.1824 0.2122 0.082 Uiso 1 1 calc R B 1
H12B H 0.1450 0.1247 0.2469 0.082 Uiso 1 1 calc R B 1
N1 N -0.4673(3) 0.2344(3) -0.06678(16) 0.0237(13) Uani 1 1 d . . .
H1A H -0.5170 0.2360 -0.0617 0.028 Uiso 1 1 calc R . .
H1B H -0.4446 0.2627 -0.0485 0.028 Uiso 1 1 calc R . .
N2 N -0.2570(3) 0.1713(3) 0.05736(18) 0.0328(15) Uani 1 1 d . . .
H2A H -0.2669 0.1582 0.0830 0.039 Uiso 1 1 calc R . .
H2B H -0.2076 0.1818 0.0560 0.039 Uiso 1 1 calc R . .
N3 N -0.0506(3) 0.1015(3) -0.06289(18) 0.0375(16) Uani 1 1 d . . .
H3A H -0.0109 0.0742 -0.0698 0.045 Uiso 1 1 calc R . .
H3B H -0.0538 0.1370 -0.0812 0.045 Uiso 1 1 calc R . .
N4 N -0.2626(3) 0.1502(3) -0.18670(18) 0.0336(16) Uani 1 1 d . . .
H4A H -0.2668 0.1298 -0.2112 0.040 Uiso 1 1 calc R . .
H4B H -0.2939 0.1881 -0.1863 0.040 Uiso 1 1 calc R . .
O1 O -0.2607(3) -0.1615(3) -0.06721(15) 0.0381(13) Uani 1 1 d . . .
O2 O -0.3353(3) -0.1328(2) 0.00217(14) 0.0320(12) Uani 1 1 d . . .
O3 O -0.3861(3) -0.1328(3) -0.11188(15) 0.0303(12) Uani 1 1 d . . .
O4 O -0.4634(3) -0.0969(2) -0.04460(14) 0.0316(12) Uani 1 1 d . . .
O5 O -0.5269(2) 0.0740(2) -0.08740(13) 0.0263(11) Uani 1 1 d . . .
O6 O -0.5192(3) 0.1221(3) -0.01161(14) 0.0292(11) Uani 1 1 d . . .
O7 O -0.3784(3) 0.1634(2) -0.11499(13) 0.0265(12) Uani 1 1 d . . .
O8 O -0.3738(3) 0.2477(3) -0.1602(2) 0.0614(19) Uani 1 1 d . . .
O9 O -0.3714(3) 0.0521(3) 0.06010(14) 0.0327(12) Uani 1 1 d . . .
O10 O -0.2257(3) 0.0170(3) 0.06583(14) 0.0334(12) Uani 1 1 d . . .
O11 O -0.3517(2) 0.1672(2) -0.00424(14) 0.0261(11) Uani 1 1 d . . .
O12 O -0.3863(3) 0.2772(3) 0.00296(18) 0.0574(18) Uani 1 1 d . . .
O13 O -0.0910(3) -0.0509(2) -0.03563(14) 0.0306(12) Uani 1 1 d . . .
O14 O -0.0883(3) -0.0184(3) -0.11510(14) 0.0325(12) Uani 1 1 d . . .
O15 O -0.1635(2) 0.1060(2) -0.01215(13) 0.0266(11) Uani 1 1 d . . .
O16 O -0.1105(3) 0.1868(3) 0.02590(16) 0.0359(13) Uani 1 1 d . . .
O17 O -0.2561(3) -0.0095(3) -0.18187(14) 0.0298(12) Uani 1 1 d . . .
O18 O -0.3951(3) 0.0489(3) -0.18431(14) 0.0318(12) Uani 1 1 d . . .
O19 O -0.1893(3) 0.1064(2) -0.12314(13) 0.0276(11) Uani 1 1 d . . .
O20 O -0.0832(3) 0.1571(3) -0.14123(15) 0.0421(14) Uani 1 1 d . . .
O21 O -0.3843(2) 0.0215(2) -0.01647(13) 0.0231(11) Uani 1 1 d . . .
H21A H -0.4222 0.0061 0.0031 0.028 Uiso 1 1 calc R A .
O22 O -0.2381(2) -0.0234(2) -0.02192(13) 0.0226(11) Uani 1 1 d . . .
H22A H -0.2118 -0.0587 -0.0052 0.027 Uiso 1 1 calc R A .
O23 O -0.2525(2) -0.0278(2) -0.10301(13) 0.0233(11) Uani 1 1 d . . .
H23A H -0.2324 -0.0646 -0.1211 0.028 Uiso 1 1 calc R A .
O24 O -0.3957(2) 0.0181(2) -0.09752(13) 0.0208(10) Uani 1 1 d . . .
H24A H -0.4392 0.0013 -0.1129 0.025 Uiso 1 1 calc R A .
O25 O -0.2851(2) 0.0925(2) -0.06269(13) 0.0215(10) Uani 1 1 d . . .
Cl1 Cl 0.2423(6) 0.1080(5) 0.2089(3) 0.106(3) Uiso 0.50 1 d P C 1
Cl1A Cl 0.2524(5) 0.1225(5) 0.1981(3) 0.093(3) Uiso 0.50 1 d P C 2
Cl2 Cl 0.2254(5) 0.2069(4) 0.2607(2) 0.079(3) Uiso 0.50 1 d P C 1
Cl2A Cl 0.2122(4) 0.2194(3) 0.2686(2) 0.0543(19) Uiso 0.50 1 d P C 2
Cl3A Cl 0.2249(5) -0.0446(5) 0.1237(3) 0.145(3) Uiso 0.50 1 d P D 1
Cl3B Cl 0.2576(6) -0.1079(6) 0.1105(3) 0.145(3) Uiso 0.50 1 d P D 2
C124 C 0.2007(13) -0.1542(13) 0.1050(8) 0.216(11) Uiso 1 1 d . . .
H12C H 0.1838 -0.1578 0.0773 0.259 Uiso 1 1 calc R D 1
H12D H 0.2418 -0.1870 0.1100 0.259 Uiso 1 1 calc R D 1
Cl4A Cl 0.1239(4) -0.1621(4) 0.1420(2) 0.0895(19) Uiso 0.50 1 d P D 1
Cl4B Cl 0.1739(8) -0.1831(7) 0.1421(4) 0.187(5) Uiso 0.50 1 d P D 2
Cl5 Cl 0.1627(7) 0.1078(6) -0.2922(3) 0.352(6) Uiso 1 1 d D . .
C125 C 0.2030(13) 0.2048(14) -0.2754(6) 0.231(12) Uiso 1 1 d D . .
H12E H 0.2442 0.2237 -0.2913 0.277 Uiso 1 1 calc R . .
H12F H 0.1660 0.2406 -0.2682 0.277 Uiso 1 1 calc R . .
Cl6 Cl 0.2283(7) 0.1393(7) -0.2353(4) 0.390(7) Uiso 1 1 d D . .
Y1 Y -0.34217(4) -0.07265(3) -0.057445(19) 0.02384(16) Uani 1 1 d . A .
Y2 Y -0.42449(4) 0.11128(3) -0.055595(19) 0.02171(16) Uani 1 1 d . A .
Y3 Y -0.28143(4) 0.06954(4) 0.013523(19) 0.02313(17) Uani 1 1 d . A .
Y4 Y -0.16275(4) 0.02907(3) -0.067956(19) 0.02297(17) Uani 1 1 d . A .
Y5 Y -0.30686(4) 0.06388(4) -0.136436(19) 0.02306(17) Uani 1 1 d . A .

loop_
_atom_site_aniso_label
_atom_site_aniso_U_11
_atom_site_aniso_U_22
_atom_site_aniso_U_33
_atom_site_aniso_U_23
_atom_site_aniso_U_13
_atom_site_aniso_U_12
C1 0.037(5) 0.022(4) 0.044(5) 0.004(4) -0.002(4) 0.002(4)
C2 0.029(5) 0.047(5) 0.047(5) 0.005(4) 0.003(4) 0.009(4)
C3 0.040(5) 0.029(4) 0.035(5) 0.010(4) -0.006(4) -0.007(4)
C4 0.042(6) 0.051(5) 0.037(5) 0.011(4) 0.005(4) -0.005(4)
C8 0.078(8) 0.070(7) 0.049(6) 0.004(5) -0.028(6) 0.017(6)
C9 0.057(7) 0.070(7) 0.049(6) -0.002(5) -0.011(5) 0.016(5)
C10 0.033(5) 0.035(4) 0.067(6) -0.011(4) 0.004(5) 0.004(4)
C11 0.067(8) 0.086(8) 0.077(8) -0.012(6) -0.007(6) 0.049(6)
C12 0.098(11) 0.170(15) 0.120(13) 0.017(11) 0.021(9) 0.091(11)
C13 0.095(11) 0.24(2) 0.085(10) -0.003(12) 0.032(9) 0.098(12)
C14 0.113(11) 0.159(13) 0.042(7) -0.014(8) 0.017(7) 0.051(10)
C15 0.061(7) 0.080(7) 0.046(6) 0.002(5) 0.012(5) 0.017(6)
C16 0.033(5) 0.025(4) 0.035(5) 0.003(3) 0.002(4) 0.001(3)
C17 0.033(5) 0.039(5) 0.031(4) 0.005(4) -0.008(4) -0.004(4)
C18 0.032(5) 0.019(4) 0.043(5) 0.003(4) 0.002(4) 0.001(3)
C19 0.027(5) 0.027(4) 0.053(5) 0.011(4) 0.003(4) 0.001(3)
C20 0.059(6) 0.053(6) 0.069(7) -0.025(6) 0.019(5) -0.009(5)
C21 0.063(7) 0.072(7) 0.100(8) -0.030(7) 0.050(7) -0.014(6)
C22 0.035(6) 0.046(6) 0.118(9) 0.000(6) 0.032(6) 0.004(4)
C23 0.030(5) 0.056(6) 0.095(8) 0.018(6) 0.014(5) 0.001(4)
C24 0.043(6) 0.049(5) 0.070(6) -0.002(5) -0.010(5) 0.000(4)
C25 0.040(5) 0.031(4) 0.036(5) 0.002(4) -0.004(4) -0.001(4)
C26 0.044(6) 0.057(6) 0.049(6) -0.009(5) 0.000(5) 0.003(5)
C27 0.057(7) 0.071(7) 0.041(6) -0.002(5) -0.021(5) -0.013(5)
C28 0.073(8) 0.050(6) 0.042(6) 0.000(4) -0.009(5) 0.005(5)
C29 0.070(7) 0.051(6) 0.050(6) -0.008(5) 0.011(5) -0.009(5)
C30 0.052(6) 0.047(5) 0.037(5) -0.002(4) -0.006(4) -0.021(4)
C31 0.028(5) 0.025(4) 0.028(4) 0.002(3) -0.009(3) -0.001(3)
C32 0.015(4) 0.041(4) 0.037(5) -0.006(4) 0.003(3) 0.002(3)
C33 0.028(5) 0.028(4) 0.032(4) 0.002(3) 0.003(3) 0.002(3)
C34 0.029(5) 0.032(4) 0.030(4) 0.001(3) 0.001(3) 0.000(3)
C35 0.037(5) 0.051(5) 0.043(5) -0.010(4) 0.009(4) 0.003(4)
C36 0.051(7) 0.077(7) 0.049(6) -0.032(5) 0.009(5) -0.006(5)
C37 0.050(7) 0.088(8) 0.046(6) -0.026(5) 0.025(5) 0.007(5)
C38 0.028(5) 0.108(8) 0.039(5) -0.021(6) 0.013(4) 0.003(5)
C39 0.024(5) 0.080(7) 0.045(5) -0.011(5) 0.004(4) -0.002(4)
C40 0.019(4) 0.027(4) 0.036(4) 0.004(3) -0.005(3) -0.004(3)
C41 0.036(5) 0.038(5) 0.039(5) 0.001(4) -0.001(4) -0.001(4)
C42 0.054(6) 0.056(6) 0.035(5) -0.008(4) -0.004(4) -0.013(5)
C43 0.048(6) 0.061(6) 0.057(6) -0.020(5) -0.025(5) -0.013(5)
C44 0.038(5) 0.068(7) 0.071(7) -0.020(6) -0.014(5) -0.016(5)
C45 0.036(5) 0.048(5) 0.042(5) 0.001(4) -0.006(4) -0.005(4)
C46 0.023(4) 0.033(4) 0.033(5) 0.015(4) -0.002(3) 0.007(3)
C47 0.031(5) 0.028(4) 0.031(4) 0.007(3) -0.002(3) -0.001(3)
C48 0.032(5) 0.032(4) 0.028(4) 0.005(3) 0.002(3) 0.003(4)
C49 0.042(5) 0.047(5) 0.036(5) 0.017(4) -0.005(4) 0.001(4)
C50 0.042(6) 0.061(6) 0.057(6) 0.013(5) -0.013(5) -0.008(5)
C51 0.037(6) 0.097(8) 0.055(6) 0.005(6) -0.011(5) 0.008(6)
C52 0.071(7) 0.082(8) 0.041(6) -0.009(5) -0.016(5) 0.039(6)
C53 0.065(6) 0.043(5) 0.032(5) -0.005(4) -0.006(4) 0.023(5)
C54 0.039(5) 0.048(5) 0.025(5) 0.002(4) 0.003(4) 0.015(4)
C55 0.057(6) 0.086(7) 0.023(4) 0.010(5) 0.005(4) 0.025(5)
C56 0.037(5) 0.042(5) 0.029(5) 0.001(4) -0.003(4) 0.002(4)
C57 0.042(5) 0.031(4) 0.032(4) 0.002(4) -0.006(4) 0.006(4)
C58 0.050(6) 0.066(6) 0.052(6) 0.016(5) -0.008(5) 0.008(5)
C59 0.060(7) 0.079(7) 0.064(7) 0.017(6) -0.019(5) 0.028(6)
C60 0.070(8) 0.060(6) 0.063(7) -0.001(5) -0.038(6) 0.026(6)
C61 0.071(8) 0.057(6) 0.034(5) -0.002(4) -0.020(5) 0.009(5)
C62 0.075(7) 0.055(6) 0.026(4) 0.003(4) -0.009(4) 0.019(5)
C63 0.048(5) 0.057(5) 0.018(4) 0.014(4) 0.015(4) 0.014(4)
C66 0.057(7) 0.132(11) 0.063(7) 0.020(7) 0.032(6) -0.006(7)
C67 0.043(6) 0.104(9) 0.052(6) 0.000(6) 0.008(5) -0.004(6)
C68 0.051(7) 0.092(8) 0.041(6) 0.000(5) 0.004(5) 0.005(5)
C69 0.029(5) 0.036(5) 0.030(4) -0.004(4) -0.005(4) 0.003(4)
C70 0.030(5) 0.040(5) 0.032(4) -0.004(4) -0.002(4) -0.004(3)
C71 0.033(5) 0.035(4) 0.031(4) -0.008(4) -0.013(4) 0.007(4)
C72 0.038(5) 0.042(5) 0.034(5) -0.007(4) -0.002(4) 0.006(4)
C73 0.038(6) 0.063(6) 0.056(6) 0.010(5) 0.005(5) 0.012(5)
C74 0.049(6) 0.075(7) 0.039(5) -0.014(5) -0.002(5) 0.029(5)
C75 0.056(7) 0.071(7) 0.046(6) -0.027(5) 0.001(5) 0.009(5)
C76 0.058(6) 0.046(5) 0.041(5) -0.015(4) -0.003(4) -0.011(4)
C77 0.012(4) 0.026(4) 0.037(4) 0.004(3) 0.000(3) 0.000(3)
C78 0.014(4) 0.041(4) 0.028(4) -0.005(3) -0.002(3) 0.010(3)
C79 0.025(4) 0.033(4) 0.033(4) -0.010(3) 0.001(3) -0.004(3)
C80 0.021(4) 0.047(5) 0.030(4) -0.010(4) 0.001(3) -0.004(4)
C81 0.036(5) 0.054(5) 0.028(4) -0.005(4) 0.009(4) 0.001(4)
C82 0.053(6) 0.064(6) 0.033(5) 0.006(4) 0.008(4) -0.003(5)
C83 0.028(5) 0.107(9) 0.030(5) -0.010(5) 0.005(4) 0.006(5)
C84 0.025(5) 0.077(7) 0.045(5) -0.028(5) -0.003(4) 0.009(4)
C85 0.023(4) 0.051(5) 0.032(4) -0.013(4) 0.002(3) 0.005(4)
C86 0.022(4) 0.024(4) 0.034(4) -0.001(3) -0.005(3) 0.003(3)
C87 0.034(5) 0.063(6) 0.044(5) 0.017(5) -0.001(4) 0.012(4)
C88 0.047(6) 0.076(7) 0.052(6) 0.022(5) 0.008(5) 0.005(5)
C89 0.059(6) 0.033(5) 0.057(6) 0.012(4) -0.015(5) 0.004(4)
C90 0.066(7) 0.073(7) 0.053(6) 0.007(6) 0.005(5) 0.036(6)
C91 0.056(6) 0.068(6) 0.032(5) 0.010(5) -0.004(4) 0.027(5)
C92 0.028(5) 0.031(4) 0.035(5) 0.000(4) -0.006(4) 0.002(4)
C93 0.032(5) 0.033(4) 0.031(4) -0.003(3) -0.006(3) -0.010(3)
C94 0.023(4) 0.028(4) 0.042(5) -0.010(3) -0.002(4) -0.009(3)
C95 0.040(5) 0.049(5) 0.040(5) -0.004(4) -0.004(4) 0.010(4)
C96 0.074(7) 0.067(6) 0.049(6) -0.001(5) -0.020(5) 0.022(6)
C97 0.052(7) 0.048(6) 0.087(8) -0.008(6) -0.026(6) 0.020(5)
C98 0.032(5) 0.045(5) 0.096(9) -0.008(6) -0.006(5) 0.001(4)
C99 0.033(5) 0.045(5) 0.065(6) 0.002(5) 0.011(4) -0.009(4)
C100 0.030(5) 0.041(5) 0.025(4) 0.000(4) -0.004(4) -0.008(4)
C101 0.039(5) 0.035(4) 0.020(4) -0.007(3) -0.002(4) 0.002(4)
C102 0.035(5) 0.040(5) 0.017(4) 0.007(4) -0.012(3) 0.000(4)
C103 0.034(5) 0.047(5) 0.019(4) 0.004(4) -0.004(3) -0.007(4)
C104 0.035(5) 0.039(5) 0.034(4) 0.000(4) -0.004(4) 0.002(4)
C105 0.036(5) 0.050(5) 0.055(6) 0.008(4) -0.009(5) 0.000(4)
C106 0.047(6) 0.069(7) 0.055(6) 0.011(5) -0.024(5) 0.002(5)
C107 0.040(6) 0.067(6) 0.044(5) 0.003(5) -0.015(4) -0.018(5)
C108 0.035(5) 0.048(5) 0.038(5) -0.005(4) -0.003(4) -0.001(4)
C109 0.024(4) 0.049(5) 0.028(4) -0.010(4) 0.001(3) -0.002(4)
C110 0.041(5) 0.057(6) 0.029(4) -0.016(4) -0.004(4) 0.008(4)
C111 0.039(6) 0.080(7) 0.046(6) -0.024(5) -0.009(4) 0.002(5)
C112 0.037(6) 0.100(8) 0.060(7) -0.044(6) -0.003(5) 0.014(5)
C113 0.043(6) 0.117(9) 0.049(6) -0.048(6) 0.000(5) 0.009(6)
C114 0.028(5) 0.093(7) 0.037(5) -0.024(5) -0.002(4) -0.001(5)
C115 0.032(5) 0.037(4) 0.021(4) -0.004(3) 0.011(3) -0.010(4)
C116 0.035(5) 0.030(4) 0.037(5) 0.003(4) 0.002(4) 0.001(4)
C117 0.023(5) 0.048(5) 0.033(4) 0.004(4) -0.005(3) 0.001(4)
C118 0.048(6) 0.051(6) 0.051(6) 0.013(5) 0.013(5) -0.007(4)
C119 0.078(8) 0.087(8) 0.051(6) 0.023(6) 0.039(6) -0.003(6)
C120 0.053(7) 0.133(11) 0.032(5) 0.015(7) 0.011(5) 0.029(7)
C121 0.068(7) 0.067(7) 0.049(6) 0.000(5) 0.016(5) 0.003(5)
C122 0.059(6) 0.045(5) 0.041(5) -0.008(4) 0.014(4) -0.001(4)
N1 0.019(3) 0.031(3) 0.022(3) 0.000(3) -0.003(3) 0.000(2)
N2 0.026(4) 0.039(4) 0.033(4) -0.010(3) -0.011(3) 0.013(3)
N3 0.026(4) 0.058(4) 0.029(4) -0.008(3) -0.002(3) -0.009(3)
N4 0.031(4) 0.043(4) 0.027(3) 0.008(3) 0.000(3) -0.002(3)
O1 0.046(3) 0.034(3) 0.035(3) -0.003(3) -0.005(3) 0.008(3)
O2 0.034(3) 0.030(3) 0.032(3) 0.012(2) -0.001(2) -0.002(2)
O3 0.022(3) 0.034(3) 0.035(3) -0.006(2) -0.001(2) -0.005(2)
O4 0.030(3) 0.031(3) 0.033(3) -0.003(2) 0.004(2) -0.008(2)
O5 0.019(3) 0.034(3) 0.027(3) -0.001(2) -0.002(2) 0.003(2)
O6 0.024(3) 0.037(3) 0.027(3) 0.000(2) -0.003(2) 0.002(2)
O7 0.021(3) 0.035(3) 0.023(3) 0.005(2) 0.000(2) 0.003(2)
O8 0.063(4) 0.052(4) 0.068(5) 0.024(3) 0.037(4) 0.031(3)
O9 0.026(3) 0.050(3) 0.021(3) 0.003(3) 0.003(2) 0.005(2)
O10 0.032(3) 0.045(3) 0.023(3) 0.000(2) 0.000(2) 0.009(2)
O11 0.026(3) 0.022(3) 0.030(3) -0.007(2) -0.002(2) 0.005(2)
O12 0.072(5) 0.040(4) 0.060(4) -0.020(3) -0.030(3) 0.030(3)
O13 0.025(3) 0.037(3) 0.030(3) 0.004(2) 0.001(2) 0.007(2)
O14 0.024(3) 0.044(3) 0.029(3) -0.003(2) 0.005(2) 0.011(3)
O15 0.019(3) 0.029(3) 0.031(3) -0.003(2) 0.000(2) -0.003(2)
O16 0.026(3) 0.040(3) 0.042(3) -0.017(3) -0.006(2) -0.006(2)
O17 0.025(3) 0.039(3) 0.025(3) -0.006(2) -0.007(2) 0.004(2)
O18 0.027(3) 0.041(3) 0.028(3) -0.007(2) -0.002(2) 0.000(2)
O19 0.026(3) 0.033(3) 0.024(3) 0.000(2) -0.003(2) 0.000(2)
O20 0.033(4) 0.061(4) 0.032(3) 0.003(3) 0.001(3) -0.016(3)
O21 0.016(3) 0.033(3) 0.020(3) 0.000(2) 0.006(2) -0.003(2)
O22 0.023(3) 0.022(2) 0.023(3) -0.004(2) -0.004(2) 0.003(2)
O23 0.019(3) 0.024(3) 0.026(3) -0.005(2) 0.000(2) 0.003(2)
O24 0.016(3) 0.024(3) 0.023(3) -0.003(2) -0.005(2) 0.001(2)
O25 0.015(2) 0.028(2) 0.021(2) -0.004(2) -0.001(2) 0.0005(19)
Y1 0.0228(4) 0.0243(3) 0.0244(3) -0.0002(3) 0.0001(3) 0.0003(3)
Y2 0.0193(4) 0.0257(3) 0.0201(4) 0.0004(3) -0.0008(3) 0.0018(3)
Y3 0.0203(4) 0.0284(4) 0.0206(4) -0.0022(3) -0.0007(3) 0.0035(3)
Y4 0.0184(4) 0.0284(4) 0.0221(4) -0.0017(3) 0.0002(3) 0.0012(3)
Y5 0.0198(4) 0.0292(4) 0.0202(3) 0.0002(3) 0.0013(3) 0.0012(3)

loop_
_atom_type_symbol
_atom_type_description
_atom_type_scat_dispersion_real
_atom_type_scat_dispersion_imag
_atom_type_scat_source
C C 0.0033 0.0016 'International Tables Vol C Tables 4.2.6.8 and 6.1.1.4'
H H 0.0000 0.0000 'International Tables Vol C Tables 4.2.6.8 and 6.1.1.4'
N N 0.0061 0.0033 'International Tables Vol C Tables 4.2.6.8 and 6.1.1.4'
O O 0.0106 0.0060 'International Tables Vol C Tables 4.2.6.8 and 6.1.1.4'
Cl Cl 0.1484 0.1585 'International Tables Vol C Tables 4.2.6.8 and 6.1.1.4'
Y Y -2.7962 3.5667 'International Tables Vol C Tables 4.2.6.8 and 6.1.1.4'

loop_
_geom_angle_atom_site_label_1
_geom_angle_atom_site_label_2
_geom_angle_atom_site_label_3
_geom_angle
O1 C1 C2 125.0(7)
O1 C1 C10 114.7(6)
C2 C1 C10 120.3(7)
C1 C2 C3 123.1(7)
O2 C3 C2 124.9(7)
O2 C3 C4 117.6(7)
C2 C3 C4 117.5(7)
C9 C4 C5A 116.5(10)
C9 C4 C5B 116.4(11)
C5A C4 C5B 37.5(9)
C9 C4 C3 124.6(8)
C5A C4 C3 116.4(9)
C5B C4 C3 115.1(10)
C6A C5A C4 118.1(15)
C6B C5B C4 116.7(19)
C5A C6A C7A 121.2(18)
C7B C6B C5B 123(2)
C8 C7A C6A 119.0(19)
C6B C7B C8 116(2)
C7A C8 C9 121.7(14)
C7A C8 C7B 25.5(12)
C9 C8 C7B 121.1(12)
C4 C9 C8 121.3(10)
C11 C10 C15 120.0
C11 C10 C1 122.1(4)
C15 C10 C1 117.7(4)
C12 C11 C10 120.0
C11 C12 C13 120.0
C14 C13 C12 120.0
C15 C14 C13 120.0
C14 C15 C10 120.0
O3 C16 C17 124.6(3)
O3 C16 C25 117.0(4)
C17 C16 C25 118.4(3)
C16 C17 C18 123.5(4)
O4 C18 C17 124.1(6)
O4 C18 C19 116.9(6)
C17 C18 C19 119.0(6)
C20 C19 C24 120.0
C20 C19 C18 118.0(3)
C24 C19 C18 121.9(3)
C19 C20 C21 120.0
C22 C21 C20 120.0
C21 C22 C23 120.0
C24 C23 C22 120.0
C23 C24 C19 120.0
C26 C25 C30 118.1(4)
C26 C25 C16 123.8(2)
C30 C25 C16 118.0(5)
C27 C26 C25 120.3(5)
C28 C27 C26 121.5(8)
C27 C28 C29 118.4(9)
C30 C29 C28 121.2(9)
C29 C30 C25 120.4(8)
O5 C31 C32 122.2(6)
O5 C31 C40 115.6(6)
C32 C31 C40 122.2(6)
C31 C32 C33 124.8(7)
O6 C33 C32 123.5(6)
O6 C33 C34 116.3(6)
C32 C33 C34 120.2(6)
C35 C34 C39 119.4(7)
C35 C34 C33 118.8(7)
C39 C34 C33 121.8(7)
C36 C35 C34 119.9(8)
C35 C36 C37 121.4(9)
C38 C37 C36 119.6(8)
C37 C38 C39 119.2(8)
C34 C39 C38 120.4(8)
C45 C40 C41 118.1(7)
C45 C40 C31 122.6(7)
C41 C40 C31 119.3(6)
C40 C41 C42 121.2(8)
C43 C42 C41 119.2(8)
C42 C43 C44 121.4(8)
C43 C44 C45 118.5(8)
C40 C45 C44 121.7(8)
O8 C46 O7 123.4(7)
O8 C46 C47 119.5(6)
O7 C46 C47 117.1(6)
N1 C47 C46 111.6(6)
N1 C47 C48 110.9(6)
C46 C47 C48 111.6(6)
C53 C48 C49 119.1(8)
C53 C48 C47 121.4(7)
C49 C48 C47 119.2(7)
C50 C49 C48 119.3(8)
C51 C50 C49 120.6(9)
C52 C51 C50 121.3(9)
C51 C52 C53 118.2(9)
C48 C53 C52 121.4(9)
O9 C54 C55 122.9(7)
O9 C54 C63 115.9(7)
C55 C54 C63 121.1(7)
C56 C55 C54 126.2(7)
O10 C56 C55 122.1(7)
O10 C56 C57 116.8(7)
C55 C56 C57 121.1(7)
C58 C57 C62 118.0(8)
C58 C57 C56 120.3(7)
C62 C57 C56 121.6(8)
C57 C58 C59 122.9(9)
C60 C59 C58 119.3(10)
C59 C60 C61 119.7(9)
C60 C61 C62 121.4(9)
C61 C62 C57 118.6(9)
C64 C63 C68 116.9(8)
C64 C63 C54 122.5(8)
C68 C63 C54 120.2(7)
C63 C64 C65 121.9(10)
C66 C65 C64 118.0(11)
C67 C66 C65 120.0(10)
C68 C67 C66 120.4(10)
C67 C68 C63 122.1(9)
O12 C69 O11 124.4(7)
O12 C69 C70 118.2(7)
O11 C69 C70 117.5(6)
N2 C70 C71 111.0(6)
N2 C70 C69 112.6(6)
C71 C70 C69 111.0(6)
C76 C71 C72 117.9(8)
C76 C71 C70 121.3(8)
C72 C71 C70 120.8(7)
C73 C72 C71 120.4(8)
C72 C73 C74 120.4(9)
C75 C74 C73 120.3(9)
C74 C75 C76 119.8(9)
C71 C76 C75 121.2(9)
O13 C77 C78 122.9(6)
O13 C77 C86 117.3(6)
C78 C77 C86 119.8(6)
C77 C78 C79 124.5(6)
O14 C79 C78 124.7(7)
O14 C79 C80 117.3(6)
C78 C79 C80 118.0(6)
C81 C80 C85 120.0
C81 C80 C79 118.3(3)
C85 C80 C79 121.7(3)
C82 C81 C80 120.0
C81 C82 C83 120.0
C84 C83 C82 120.0
C83 C84 C85 120.0
C84 C85 C80 120.0
C91 C86 C87 118.0(4)
C91 C86 C77 122.8(5)
C87 C86 C77 119.2(3)
C86 C87 C88 121.2
C89 C88 C87 119.2(4)
C90 C89 C88 120.6(7)
C89 C90 C91 119.5(9)
C86 C91 C90 121.2(8)
O16 C92 O15 123.3(7)
O16 C92 C93 120.5(7)
O15 C92 C93 116.3(6)
N3 C93 C94 110.9(6)
N3 C93 C92 110.4(6)
C94 C93 C92 111.5(6)
C95 C94 C99 118.8(7)
C95 C94 C93 122.3(7)
C99 C94 C93 118.8(7)
C96 C95 C94 118.5(8)
C97 C96 C95 122.8(10)
C98 C97 C96 118.8(9)
C97 C98 C99 120.0(9)
C98 C99 C94 121.1(9)
O17 C100 C101 121.8(7)
O17 C100 C109 115.8(6)
C101 C100 C109 122.4(7)
C100 C101 C102 125.8(7)
O18 C102 C101 124.2(6)
O18 C102 C103 116.5(7)
C101 C102 C103 119.3(7)
C104 C103 C108 117.8(7)
C104 C103 C102 121.3(7)
C108 C103 C102 120.9(7)
C105 C104 C103 121.9(8)
C104 C105 C106 121.1(9)
C107 C106 C105 119.2(8)
C106 C107 C108 121.4(9)
C107 C108 C103 118.5(8)
C110 C109 C114 116.7(7)
C110 C109 C100 119.2(6)
C114 C109 C100 124.1(7)
C109 C110 C111 121.8(7)
C112 C111 C110 119.4(9)
C111 C112 C113 120.1(9)
C114 C113 C112 119.3(8)
C113 C114 C109 122.6(8)
O20 C115 O19 123.1(7)
O20 C115 C116 119.5(6)
O19 C115 C116 117.4(7)
N4 C116 C115 111.2(6)
N4 C116 C117 114.0(6)
C115 C116 C117 109.7(6)
C118 C117 C122 118.8(8)
C118 C117 C116 123.1(8)
C122 C117 C116 118.1(7)
C117 C118 C119 121.7(9)
C120 C119 C118 119.1(10)
C119 C120 C121 120.4(9)
C122 C121 C120 119.1(10)
C121 C122 C117 120.8(9)
Cl2 C123 Cl1 104.1(7)
Cl2 C123 Cl2A 12.1(4)
Cl1 C123 Cl2A 116.1(7)
Cl2 C123 Cl1A 101.2(7)
Cl1 C123 Cl1A 14.7(5)
Cl2A C123 Cl1A 113.2(7)
C47 N1 Y2 117.3(4)
C70 N2 Y3 115.9(4)
C93 N3 Y4 116.3(4)
C116 N4 Y5 117.5(4)
C1 O1 Y1 132.4(5)
C3 O2 Y1 130.9(5)
C16 O3 Y1 134.0(4)
C18 O4 Y1 133.7(5)
C31 O5 Y2 138.1(4)
C33 O6 Y2 135.0(4)
C46 O7 Y2 125.8(4)
C46 O7 Y5 137.1(4)
Y2 O7 Y5 96.58(17)
C54 O9 Y3 136.5(5)
C56 O10 Y3 137.4(5)
C69 O11 Y3 125.8(4)
C69 O11 Y2 136.4(4)
Y3 O11 Y2 97.58(16)
C77 O13 Y4 135.7(4)
C79 O14 Y4 133.6(5)
C92 O15 Y4 124.3(4)
C92 O15 Y3 138.6(5)
Y4 O15 Y3 96.43(16)
C100 O17 Y5 137.5(5)
C102 O18 Y5 135.2(5)
C115 O19 Y5 126.0(4)
C115 O19 Y4 134.5(4)
Y5 O19 Y4 96.83(17)
Y2 O21 Y3 102.43(18)
Y2 O21 Y1 109.20(18)
Y3 O21 Y1 107.01(17)
Y3 O22 Y4 102.90(17)
Y3 O22 Y1 106.96(17)
Y4 O22 Y1 107.21(17)
Y4 O23 Y5 101.54(17)
Y4 O23 Y1 108.63(18)
Y5 O23 Y1 107.13(17)
Y5 O24 Y2 102.70(17)
Y5 O24 Y1 108.53(17)
Y2 O24 Y1 107.23(17)
Y4 O25 Y2 159.53(18)
Y4 O25 Y5 88.03(13)
Y2 O25 Y5 88.22(13)
Y4 O25 Y3 88.11(13)
Y2 O25 Y3 87.50(13)
Y5 O25 Y3 156.94(18)
Cl3B C124 Cl4B 112(2)
Cl3B C124 Cl4A 121.4(17)
Cl4B C124 Cl4A 31.5(8)
Cl3B C124 Cl3A 37.8(8)
Cl4B C124 Cl3A 100.2(15)
Cl4A C124 Cl3A 91.9(11)
Cl6 C125 Cl5 72.2(11)
O1 Y1 O4 120.15(18)
O1 Y1 O3 74.90(18)
O4 Y1 O3 73.68(17)
O1 Y1 O2 73.91(18)
O4 Y1 O2 77.73(18)
O3 Y1 O2 117.71(17)
O1 Y1 O21 148.33(17)
O4 Y1 O21 74.61(16)
O3 Y1 O21 136.30(16)
O2 Y1 O21 83.40(16)
O1 Y1 O23 74.37(17)
O4 Y1 O23 147.77(16)
O3 Y1 O23 84.23(16)
O2 Y1 O23 134.17(16)
O21 Y1 O23 108.76(15)
O1 Y1 O24 135.88(17)
O4 Y1 O24 82.16(16)
O3 Y1 O24 76.58(16)
O2 Y1 O24 150.09(16)
O21 Y1 O24 69.96(14)
O23 Y1 O24 69.88(15)
O1 Y1 O22 81.57(17)
O4 Y1 O22 137.07(16)
O3 Y1 O22 148.72(16)
O2 Y1 O22 73.73(16)
O21 Y1 O22 70.87(15)
O23 Y1 O22 69.61(14)
O24 Y1 O22 108.40(15)
O1 Y1 Y5 107.44(14)
O4 Y1 Y5 115.83(13)
O3 Y1 Y5 80.63(12)
O2 Y1 Y5 160.59(12)
O21 Y1 Y5 86.97(11)
O23 Y1 Y5 35.57(10)
O24 Y1 Y5 34.45(10)
O22 Y1 Y5 87.21(11)
O1 Y1 Y3 115.86(13)
O4 Y1 Y3 107.73(12)
O3 Y1 Y3 163.96(13)
O2 Y1 Y3 77.75(12)
O21 Y1 Y3 35.79(10)
O23 Y1 Y3 87.37(11)
O24 Y1 Y3 87.71(11)
O22 Y1 Y3 35.17(10)
Y5 Y1 Y3 84.59(3)
O1 Y1 Y4 78.99(14)
O4 Y1 Y4 160.51(12)
O3 Y1 Y4 118.27(12)
O2 Y1 Y4 106.65(13)
O21 Y1 Y4 86.88(10)
O23 Y1 Y4 34.71(10)
O24 Y1 Y4 85.82(11)
O22 Y1 Y4 35.25(10)
Y5 Y1 Y4 55.871(18)
Y3 Y1 Y4 56.298(18)
O1 Y1 Y2 160.56(14)
O4 Y1 Y2 78.82(12)
O3 Y1 Y2 109.50(13)
O2 Y1 Y2 117.47(12)
O21 Y1 Y2 34.45(11)
O23 Y1 Y2 87.07(11)
O24 Y1 Y2 35.75(10)
O22 Y1 Y2 86.65(10)
Y5 Y1 Y2 56.32(2)
Y3 Y1 Y2 56.30(2)
Y4 Y1 Y2 82.45(3)
O5 Y2 O21 107.60(16)
O5 Y2 O6 73.67(16)
O21 Y2 O6 86.04(16)
O5 Y2 O24 69.86(16)
O21 Y2 O24 73.11(15)
O6 Y2 O24 129.29(16)
O5 Y2 O7 91.08(16)
O21 Y2 O7 133.32(16)
O6 Y2 O7 140.64(16)
O24 Y2 O7 74.18(16)
O5 Y2 O11 157.67(16)
O21 Y2 O11 74.95(15)
O6 Y2 O11 84.54(16)
O24 Y2 O11 130.30(15)
O7 Y2 O11 103.19(16)
O5 Y2 N1 88.15(18)
O21 Y2 N1 152.93(17)
O6 Y2 N1 77.28(17)
O24 Y2 N1 133.83(16)
O7 Y2 N1 65.93(17)
O11 Y2 N1 82.29(16)
O5 Y2 O25 136.20(15)
O21 Y2 O25 68.55(14)
O6 Y2 O25 144.70(15)
O24 Y2 O25 67.42(14)
O7 Y2 O25 68.57(15)
O11 Y2 O25 65.89(14)
N1 Y2 O25 115.04(16)
O5 Y2 Y3 146.70(12)
O21 Y2 Y3 39.10(11)
O6 Y2 Y3 98.13(12)
O24 Y2 Y3 93.72(11)
O7 Y2 Y3 112.72(11)
O11 Y2 Y3 40.22(10)
N1 Y2 Y3 122.16(13)
O25 Y2 Y3 46.80(10)
O5 Y2 Y5 92.75(12)
O21 Y2 Y5 93.58(11)
O6 Y2 Y5 165.53(12)
O24 Y2 Y5 37.91(11)
O7 Y2 Y5 41.91(11)
O11 Y2 Y5 109.36(11)
N1 Y2 Y5 107.84(13)
O25 Y2 Y5 46.07(10)
Y3 Y2 Y5 90.54(3)
O5 Y2 Y1 91.45(12)
O21 Y2 Y1 36.35(11)
O6 Y2 Y1 112.89(12)
O24 Y2 Y1 37.01(11)
O7 Y2 Y1 103.35(11)
O11 Y2 Y1 101.63(11)
N1 Y2 Y1 169.25(13)
O25 Y2 Y1 58.90(9)
Y3 Y2 Y1 61.461(19)
Y5 Y2 Y1 61.446(19)
O10 Y3 O22 84.99(17)
O10 Y3 O9 73.66(17)
O22 Y3 O9 119.64(17)
O10 Y3 O21 121.77(17)
O22 Y3 O21 74.97(15)
O9 Y3 O21 70.66(16)
O10 Y3 O11 142.71(17)
O22 Y3 O11 132.30(16)
O9 Y3 O11 84.42(17)
O21 Y3 O11 76.21(16)
O10 Y3 O15 90.66(17)
O22 Y3 O15 74.23(16)
O9 Y3 O15 157.05(16)
O21 Y3 O15 132.27(15)
O11 Y3 O15 99.38(16)
O10 Y3 N2 78.45(18)
O22 Y3 N2 149.30(17)
O9 Y3 N2 80.2(2)
O21 Y3 N2 135.70(17)
O11 Y3 N2 68.19(17)
O15 Y3 N2 80.25(18)
O10 Y3 O25 148.52(15)
O22 Y3 O25 67.70(14)
O9 Y3 O25 133.07(15)
O21 Y3 O25 67.27(14)
O11 Y3 O25 66.37(14)
O15 Y3 O25 67.67(14)
N2 Y3 O25 117.55(18)
O10 Y3 Y4 103.64(12)
O22 Y3 Y4 38.77(11)
O9 Y3 Y4 157.76(13)
O21 Y3 Y4 93.62(11)
O11 Y3 Y4 107.61(12)
O15 Y3 Y4 41.54(11)
N2 Y3 Y4 121.34(15)
O25 Y3 Y4 45.03(9)
O10 Y3 Y2 158.28(13)
O22 Y3 Y2 94.59(11)
O9 Y3 Y2 87.92(12)
O21 Y3 Y2 38.47(11)
O11 Y3 Y2 42.20(11)
O15 Y3 Y2 110.17(11)
N2 Y3 Y2 110.23(13)
O25 Y3 Y2 45.70(9)
Y4 Y3 Y2 88.98(3)
O10 Y3 Y1 107.93(13)
O22 Y3 Y1 37.87(11)
O9 Y3 Y1 97.13(13)
O21 Y3 Y1 37.20(11)
O11 Y3 Y1 104.38(11)
O15 Y3 Y1 103.71(11)
N2 Y3 Y1 172.25(13)
O25 Y3 Y1 59.16(9)
Y4 Y3 Y1 62.18(2)
Y2 Y3 Y1 62.24(2)
O14 Y4 O13 74.39(17)
O14 Y4 O23 82.64(17)
O13 Y4 O23 109.76(17)
O14 Y4 O22 130.82(17)
O13 Y4 O22 74.05(16)
O23 Y4 O22 73.82(15)
O14 Y4 O15 143.10(17)
O13 Y4 O15 92.00(16)
O23 Y4 O15 134.10(16)
O22 Y4 O15 74.29(15)
O14 Y4 O19 79.68(17)
O13 Y4 O19 152.46(16)
O23 Y4 O19 75.41(16)
O22 Y4 O19 131.80(16)
O15 Y4 O19 103.50(16)
O14 Y4 N3 77.35(19)
O13 Y4 N3 82.5(2)
O23 Y4 N3 152.77(18)
O22 Y4 N3 133.40(18)
O15 Y4 N3 66.80(18)
O19 Y4 N3 82.94(19)
O14 Y4 O25 139.34(16)
O13 Y4 O25 141.68(15)
O23 Y4 O25 68.79(14)
O22 Y4 O25 68.83(15)
O15 Y4 O25 69.35(14)
O19 Y4 O25 65.83(15)
N3 Y4 O25 116.86(18)
O14 Y4 Y5 93.16(13)
O13 Y4 Y5 148.85(12)
O23 Y4 Y5 39.39(11)
O22 Y4 Y5 94.84(11)
O15 Y4 Y5 113.30(11)
O19 Y4 Y5 40.53(11)
N3 Y4 Y5 123.25(16)
O25 Y4 Y5 46.53(10)
O14 Y4 Y3 168.81(13)
O13 Y4 Y3 96.83(12)
O23 Y4 Y3 94.13(11)
O22 Y4 Y3 38.33(11)
O15 Y4 Y3 42.04(11)
O19 Y4 Y3 109.97(11)
N3 Y4 Y3 108.83(14)
O25 Y4 Y3 46.86(10)
Y5 Y4 Y3 91.03(3)
O14 Y4 Y1 111.76(13)
O13 Y4 Y1 95.95(12)
O23 Y4 Y1 36.66(11)
O22 Y4 Y1 37.53(11)
O15 Y4 Y1 103.54(11)
O19 Y4 Y1 102.21(11)
N3 Y4 Y1 170.07(14)
O25 Y4 Y1 59.11(10)
Y5 Y4 Y1 61.73(2)
Y3 Y4 Y1 61.52(2)
O24 Y5 O17 116.46(17)
O24 Y5 O18 82.20(17)
O17 Y5 O18 74.29(17)
O24 Y5 O23 74.16(15)
O17 Y5 O23 72.00(16)
O18 Y5 O23 123.41(17)
O24 Y5 O19 132.66(16)
O17 Y5 O19 88.46(17)
O18 Y5 O19 145.06(17)
O23 Y5 O19 77.06(16)
O24 Y5 O7 75.14(16)
O17 Y5 O7 154.96(16)
O18 Y5 O7 86.22(17)
O23 Y5 O7 132.87(16)
O19 Y5 O7 99.36(16)
O24 Y5 N4 151.78(18)
O17 Y5 N4 79.36(19)
O18 Y5 N4 80.03(19)
O23 Y5 N4 134.07(18)
O19 Y5 N4 66.85(18)
O7 Y5 N4 81.94(18)
O24 Y5 O25 68.17(14)
O17 Y5 O25 136.10(15)
O18 Y5 O25 144.49(15)
O23 Y5 O25 67.72(14)
O19 Y5 O25 66.41(14)
O7 Y5 O25 68.03(14)
N4 Y5 O25 117.93(17)
O24 Y5 Y4 94.25(11)
O17 Y5 Y4 91.55(12)
O18 Y5 Y4 161.69(13)
O23 Y5 Y4 39.07(11)
O19 Y5 Y4 42.63(11)
O7 Y5 Y4 110.34(11)
N4 Y5 Y4 109.20(14)
O25 Y5 Y4 45.44(9)
O24 Y5 Y2 39.39(11)
O17 Y5 Y2 155.79(13)
O18 Y5 Y2 98.83(12)
O23 Y5 Y2 94.16(11)
O19 Y5 Y2 108.16(11)
O7 Y5 Y2 41.51(11)
N4 Y5 Y2 122.98(15)
O25 Y5 Y2 45.71(9)
Y4 Y5 Y2 89.37(3)
O24 Y5 Y1 37.02(11)
O17 Y5 Y1 97.03(13)
O18 Y5 Y1 107.09(13)
O23 Y5 Y1 37.30(11)
O19 Y5 Y1 104.98(12)
O7 Y5 Y1 103.73(11)
N4 Y5 Y1 170.98(14)
O25 Y5 Y1 59.31(9)
Y4 Y5 Y1 62.40(2)
Y2 Y5 Y1 62.24(2)

loop_
_geom_bond_atom_site_label_1
_geom_bond_atom_site_label_2
_geom_bond_distance
C1 O1 1.273(9)
C1 C2 1.382(11)
C1 C10 1.506(9)
C2 C3 1.435(11)
C3 O2 1.251(9)
C3 C4 1.516(11)
C4 C9 1.356(12)
C4 C5A 1.369(17)
C4 C5B 1.50(2)
C5A C6A 1.36(2)
C5B C6B 1.40(3)
C6A C7A 1.40(3)
C6B C7B 1.37(3)
C7A C8 1.22(2)
C7B C8 1.46(3)
C8 C9 1.368(13)
C10 C11 1.3900
C10 C15 1.3900
C11 C12 1.3900
C12 C13 1.3900
C13 C14 1.3900
C14 C15 1.3900
C16 O3 1.251(6)
C16 C17 1.3906
C16 C25 1.517(6)
C17 C18 1.431(9)
C18 O4 1.260(9)
C18 C19 1.504(8)
C19 C20 1.3900
C19 C24 1.3900
C20 C21 1.3900
C21 C22 1.3900
C22 C23 1.3900
C23 C24 1.3900
C25 C26 1.3905
C25 C30 1.395(10)
C26 C27 1.373(10)
C27 C28 1.372(13)
C28 C29 1.380(13)
C29 C30 1.373(12)
C31 O5 1.290(8)
C31 C32 1.382(10)
C31 C40 1.490(10)
C32 C33 1.412(10)
C33 O6 1.283(8)
C33 C34 1.497(10)
C34 C35 1.374(11)
C34 C39 1.382(10)
C35 C36 1.374(11)
C36 C37 1.385(12)
C37 C38 1.361(12)
C38 C39 1.418(11)
C40 C45 1.385(10)
C40 C41 1.388(10)
C41 C42 1.389(11)
C42 C43 1.371(12)
C43 C44 1.383(13)
C44 C45 1.390(11)
C46 O8 1.223(9)
C46 O7 1.301(8)
C46 C47 1.511(10)
C47 N1 1.478(9)
C47 C48 1.523(10)
C48 C53 1.369(10)
C48 C49 1.388(11)
C49 C50 1.379(11)
C50 C51 1.378(13)
C51 C52 1.347(14)
C52 C53 1.412(13)
C54 O9 1.248(9)
C54 C55 1.397(11)
C54 C63 1.495(11)
C55 C56 1.393(12)
C56 O10 1.264(9)
C56 C57 1.495(11)
C57 C58 1.352(12)
C57 C62 1.405(11)
C58 C59 1.380(12)
C59 C60 1.355(14)
C60 C61 1.364(14)
C61 C62 1.392(12)
C63 C64 1.362(12)
C63 C68 1.380(12)
C64 C65 1.420(15)
C65 C66 1.369(15)
C66 C67 1.364(13)
C67 C68 1.360(13)
C69 O12 1.198(9)
C69 O11 1.295(8)
C69 C70 1.525(10)
C70 N2 1.488(9)
C70 C71 1.504(10)
C71 C76 1.376(10)
C71 C72 1.402(11)
C72 C73 1.371(12)
C73 C74 1.374(13)
C74 C75 1.357(13)
C75 C76 1.386(12)
C77 O13 1.267(8)
C77 C78 1.396(10)
C77 C86 1.500(8)
C78 C79 1.410(10)
C79 O14 1.262(8)
C79 C80 1.498(8)
C80 C81 1.3900
C80 C85 1.3900
C81 C82 1.3900
C82 C83 1.3900
C83 C84 1.3900
C84 C85 1.3900
C86 C91 1.367(9)
C86 C87 1.3749
C87 C88 1.3844
C88 C89 1.378(10)
C89 C90 1.348(13)
C90 C91 1.401(12)
C92 O16 1.224(9)
C92 O15 1.307(8)
C92 C93 1.530(11)
C93 N3 1.476(9)
C93 C94 1.518(10)
C94 C95 1.390(11)
C94 C99 1.396(11)
C95 C96 1.381(12)
C96 C97 1.378(14)
C97 C98 1.364(14)
C98 C99 1.386(12)
C100 O17 1.277(8)
C100 C101 1.394(10)
C100 C109 1.476(10)
C101 C102 1.406(10)
C102 O18 1.264(8)
C102 C103 1.478(10)
C103 C104 1.386(11)
C103 C108 1.426(11)
C104 C105 1.344(11)
C105 C106 1.376(12)
C106 C107 1.365(13)
C107 C108 1.397(11)
C109 C110 1.390(11)
C109 C114 1.394(11)
C110 C111 1.398(12)
C111 C112 1.376(12)
C112 C113 1.392(13)
C113 C114 1.375(12)
C115 O20 1.228(9)
C115 O19 1.321(8)
C115 C116 1.508(10)
C116 N4 1.484(9)
C116 C117 1.514(11)
C117 C118 1.357(11)
C117 C122 1.378(11)
C118 C119 1.377(13)
C119 C120 1.368(15)
C120 C121 1.384(14)
C121 C122 1.376(12)
C123 Cl2 1.638(13)
C123 Cl1 1.651(14)
C123 Cl2A 1.858(12)
C123 Cl1A 1.860(14)
N1 Y2 2.503(5)
N2 Y3 2.484(6)
N3 Y4 2.469(6)
N4 Y5 2.502(6)
O1 Y1 2.275(5)
O2 Y1 2.325(5)
O3 Y1 2.312(5)
O4 Y1 2.293(5)
O5 Y2 2.265(5)
O6 Y2 2.285(5)
O7 Y2 2.394(5)
O7 Y5 2.413(5)
O9 Y3 2.295(5)
O10 Y3 2.273(5)
O11 Y3 2.337(4)
O11 Y2 2.431(5)
O13 Y4 2.287(5)
O14 Y4 2.280(5)
O15 Y4 2.392(5)
O15 Y3 2.416(5)
O17 Y5 2.275(5)
O18 Y5 2.297(5)
O19 Y5 2.330(5)
O19 Y4 2.428(5)
O21 Y2 2.285(5)
O21 Y3 2.317(4)
O21 Y1 2.395(4)
O22 Y3 2.281(4)
O22 Y4 2.303(4)
O22 Y1 2.431(4)
O23 Y4 2.290(4)
O23 Y5 2.306(4)
O23 Y1 2.402(4)
O24 Y5 2.260(4)
O24 Y2 2.334(4)
O24 Y1 2.405(4)
O25 Y4 2.538(4)
O25 Y2 2.570(4)
O25 Y5 2.585(4)
O25 Y3 2.617(4)
Cl3A C124 2.23(3)
Cl3B C124 1.37(2)
C124 Cl4B 1.46(2)
C124 Cl4A 1.88(3)
Cl5 C125 2.07(2)
C125 Cl6 1.90(2)
Y1 Y5 3.7875(11)
Y1 Y3 3.7879(11)
Y1 Y4 3.8114(13)
Y1 Y2 3.8156(13)
Y2 Y3 3.5872(11)
Y2 Y5 3.5882(10)
Y3 Y4 3.5852(10)
Y4 Y5 3.5600(11)

loop_
_geom_torsion_atom_site_label_1
_geom_torsion_atom_site_label_2
_geom_torsion_atom_site_label_3
_geom_torsion_atom_site_label_4
_geom_torsion
O1 C1 C2 C3 4.7(13)
C10 C1 C2 C3 -174.1(7)
C1 C2 C3 O2 -4.6(13)
C1 C2 C3 C4 171.6(7)
O2 C3 C4 C9 -164.8(8)
C2 C3 C4 C9 18.7(12)
O2 C3 C4 C5A 33.8(13)
C2 C3 C4 C5A -142.7(10)
O2 C3 C4 C5B -7.9(13)
C2 C3 C4 C5B 175.6(11)
C9 C4 C5A C6A 11(2)
C5B C4 C5A C6A -88(2)
C3 C4 C5A C6A 173.9(13)
C9 C4 C5B C6B -22(2)
C5A C4 C5B C6B 78(2)
C3 C4 C5B C6B 179.0(16)
C4 C5A C6A C7A -7(3)
C4 C5B C6B C7B 5(3)
C5A C6A C7A C8 7(3)
C5B C6B C7B C8 8(4)
C6A C7A C8 C9 -12(3)
C6A C7A C8 C7B 85(4)
C6B C7B C8 C7A -104(4)
C6B C7B C8 C9 -5(3)
C5A C4 C9 C8 -15.8(16)
C5B C4 C9 C8 26.3(16)
C3 C4 C9 C8 -177.2(9)
C7A C8 C9 C4 17(2)
C7B C8 C9 C4 -13(2)
O1 C1 C10 C11 -167.7(4)
C2 C1 C10 C11 11.3(8)
O1 C1 C10 C15 7.1(8)
C2 C1 C10 C15 -174.0(6)
C15 C10 C11 C12 0.0
C1 C10 C11 C12 174.7(5)
C10 C11 C12 C13 0.0
C11 C12 C13 C14 0.0
C12 C13 C14 C15 0.0
C13 C14 C15 C10 0.0
C11 C10 C15 C14 0.0
C1 C10 C15 C14 -174.9(4)
O3 C16 C17 C18 -7.7(6)
C25 C16 C17 C18 172.7(6)
C16 C17 C18 O4 6.2(9)
C16 C17 C18 C19 -171.8(4)
O4 C18 C19 C20 19.8(7)
C17 C18 C19 C20 -162.0(4)
O4 C18 C19 C24 -157.4(5)
C17 C18 C19 C24 20.8(7)
C24 C19 C20 C21 0.0
C18 C19 C20 C21 -177.2(4)
C19 C20 C21 C22 0.0
C20 C21 C22 C23 0.0
C21 C22 C23 C24 0.0
C22 C23 C24 C19 0.0
C20 C19 C24 C23 0.0
C18 C19 C24 C23 177.1(4)
O3 C16 C25 C26 164.3(4)
C17 C16 C25 C26 -16.1(5)
O3 C16 C25 C30 -13.1(8)
C17 C16 C25 C30 166.5(5)
C30 C25 C26 C27 0.3(8)
C16 C25 C26 C27 -177.2(7)
C25 C26 C27 C28 -2.8(12)
C26 C27 C28 C29 3.1(14)
C27 C28 C29 C30 -1.0(14)
C28 C29 C30 C25 -1.5(14)
C26 C25 C30 C29 1.8(10)
C16 C25 C30 C29 179.4(7)
O5 C31 C32 C33 -11.2(12)
C40 C31 C32 C33 169.0(7)
C31 C32 C33 O6 1.2(12)
C31 C32 C33 C34 -177.3(7)
O6 C33 C34 C35 14.9(10)
C32 C33 C34 C35 -166.5(7)
O6 C33 C34 C39 -164.7(7)
C32 C33 C34 C39 13.9(11)
C39 C34 C35 C36 -2.7(13)
C33 C34 C35 C36 177.7(8)
C34 C35 C36 C37 4.2(15)
C35 C36 C37 C38 -2.9(17)
C36 C37 C38 C39 0.2(16)
C35 C34 C39 C38 0.0(13)
C33 C34 C39 C38 179.6(8)
C37 C38 C39 C34 1.2(15)
O5 C31 C40 C45 167.4(7)
C32 C31 C40 C45 -12.7(11)
O5 C31 C40 C41 -10.8(10)
C32 C31 C40 C41 169.0(7)
C45 C40 C41 C42 -0.1(11)
C31 C40 C41 C42 178.2(7)
C40 C41 C42 C43 -0.8(13)
C41 C42 C43 C44 1.0(14)
C42 C43 C44 C45 -0.2(15)
C41 C40 C45 C44 0.9(12)
C31 C40 C45 C44 -177.4(8)
C43 C44 C45 C40 -0.7(14)
O8 C46 C47 N1 -169.7(7)
O7 C46 C47 N1 11.0(9)
O8 C46 C47 C48 65.6(9)
O7 C46 C47 C48 -113.7(7)
N1 C47 C48 C53 104.1(8)
C46 C47 C48 C53 -130.8(8)
N1 C47 C48 C49 -69.9(9)
C46 C47 C48 C49 55.1(9)
C53 C48 C49 C50 -0.7(12)
C47 C48 C49 C50 173.5(7)
C48 C49 C50 C51 0.3(13)
C49 C50 C51 C52 0.4(15)
C50 C51 C52 C53 -0.7(15)
C49 C48 C53 C52 0.4(13)
C47 C48 C53 C52 -173.7(8)
C51 C52 C53 C48 0.3(14)
O9 C54 C55 C56 -6.1(16)
C63 C54 C55 C56 170.0(9)
C54 C55 C56 O10 6.9(15)
C54 C55 C56 C57 -170.5(9)
O10 C56 C57 C58 5.3(12)
C55 C56 C57 C58 -177.2(9)
O10 C56 C57 C62 -171.4(7)
C55 C56 C57 C62 6.1(12)
C62 C57 C58 C59 1.3(14)
C56 C57 C58 C59 -175.6(9)
C57 C58 C59 C60 0.2(16)
C58 C59 C60 C61 -2.0(16)
C59 C60 C61 C62 2.2(15)
C60 C61 C62 C57 -0.6(14)
C58 C57 C62 C61 -1.1(13)
C56 C57 C62 C61 175.7(8)
O9 C54 C63 C64 -160.2(9)
C55 C54 C63 C64 23.5(14)
O9 C54 C63 C68 12.4(13)
C55 C54 C63 C68 -163.9(10)
C68 C63 C64 C65 6.0(16)
C54 C63 C64 C65 178.8(10)
C63 C64 C65 C66 0.3(18)
C64 C65 C66 C67 -7.0(19)
C65 C66 C67 C68 7(2)
C66 C67 C68 C63 -0.6(18)
C64 C63 C68 C67 -5.9(16)
C54 C63 C68 C67 -178.9(10)
O12 C69 C70 N2 -178.9(7)
O11 C69 C70 N2 1.1(9)
O12 C69 C70 C71 55.9(10)
O11 C69 C70 C71 -124.1(7)
N2 C70 C71 C76 107.5(8)
C69 C70 C71 C76 -126.4(8)
N2 C70 C71 C72 -71.4(9)
C69 C70 C71 C72 54.7(9)
C76 C71 C72 C73 -0.3(12)
C70 C71 C72 C73 178.6(7)
C71 C72 C73 C74 0.9(13)
C72 C73 C74 C75 -1.0(14)
C73 C74 C75 C76 0.4(14)
C72 C71 C76 C75 -0.2(12)
C70 C71 C76 C75 -179.1(8)
C74 C75 C76 C71 0.2(14)
O13 C77 C78 C79 -9.5(12)
C86 C77 C78 C79 168.6(6)
C77 C78 C79 O14 4.5(12)
C77 C78 C79 C80 -177.7(6)
O14 C79 C80 C81 33.2(7)
C78 C79 C80 C81 -144.7(5)
O14 C79 C80 C85 -149.0(5)
C78 C79 C80 C85 33.1(8)
C85 C80 C81 C82 0.0
C79 C80 C81 C82 177.9(4)
C80 C81 C82 C83 0.0
C81 C82 C83 C84 0.0
C82 C83 C84 C85 0.0
C83 C84 C85 C80 0.0
C81 C80 C85 C84 0.0
C79 C80 C85 C84 -177.8(4)
O13 C77 C86 C91 -171.6(7)
C78 C77 C86 C91 10.2(10)
O13 C77 C86 C87 7.8(7)
C78 C77 C86 C87 -170.5(5)
C91 C86 C87 C88 -6.7(5)
C77 C86 C87 C88 173.9(4)
C86 C87 C88 C89 4.0(5)
C87 C88 C89 C90 0.3(11)
C88 C89 C90 C91 -1.7(15)
C87 C86 C91 C90 5.3(11)
C77 C86 C91 C90 -175.3(8)
C89 C90 C91 C86 -1.2(15)
O16 C92 C93 N3 -159.1(7)
O15 C92 C93 N3 22.0(9)
O16 C92 C93 C94 77.0(9)
O15 C92 C93 C94 -101.8(7)
N3 C93 C94 C95 -132.5(7)
C92 C93 C94 C95 -9.0(10)
N3 C93 C94 C99 51.5(9)
C92 C93 C94 C99 175.0(7)
C99 C94 C95 C96 -1.2(12)
C93 C94 C95 C96 -177.2(7)
C94 C95 C96 C97 0.6(14)
C95 C96 C97 C98 -0.6(15)
C96 C97 C98 C99 1.3(14)
C97 C98 C99 C94 -2.0(13)
C95 C94 C99 C98 2.0(12)
C93 C94 C99 C98 178.1(7)
O17 C100 C101 C102 -4.7(12)
C109 C100 C101 C102 173.5(7)
C100 C101 C102 O18 7.9(12)
C100 C101 C102 C103 -173.1(7)
O18 C102 C103 C104 31.1(10)
C101 C102 C103 C104 -148.0(7)
O18 C102 C103 C108 -150.5(7)
C101 C102 C103 C108 30.5(11)
C108 C103 C104 C105 -1.4(12)
C102 C103 C104 C105 177.0(7)
C103 C104 C105 C106 1.0(13)
C104 C105 C106 C107 -0.7(14)
C105 C106 C107 C108 0.9(14)
C106 C107 C108 C103 -1.3(13)
C104 C103 C108 C107 1.5(11)
C102 C103 C108 C107 -176.9(7)
O17 C100 C109 C110 2.5(11)
C101 C100 C109 C110 -175.9(7)
O17 C100 C109 C114 -177.1(8)
C101 C100 C109 C114 4.6(13)
C114 C109 C110 C111 -0.6(13)
C100 C109 C110 C111 179.8(8)
C109 C110 C111 C112 0.8(15)
C110 C111 C112 C113 0.7(16)
C111 C112 C113 C114 -2.4(18)
C112 C113 C114 C109 2.7(17)
C110 C109 C114 C113 -1.2(14)
C100 C109 C114 C113 178.3(9)
O20 C115 C116 N4 174.0(7)
O19 C115 C116 N4 -7.4(9)
O20 C115 C116 C117 47.0(9)
O19 C115 C116 C117 -134.4(7)
N4 C116 C117 C118 127.5(8)
C115 C116 C117 C118 -107.1(9)
N4 C116 C117 C122 -55.8(10)
C115 C116 C117 C122 69.6(9)
C122 C117 C118 C119 0.0(14)
C116 C117 C118 C119 176.7(9)
C117 C118 C119 C120 2.5(16)
C118 C119 C120 C121 -3.5(17)
C119 C120 C121 C122 2.1(16)
C120 C121 C122 C117 0.5(15)
C118 C117 C122 C121 -1.4(13)
C116 C117 C122 C121 -178.3(8)
C46 C47 N1 Y2 -16.8(7)
C48 C47 N1 Y2 108.2(6)
C71 C70 N2 Y3 124.5(5)
C69 C70 N2 Y3 -0.7(8)
C94 C93 N3 Y4 96.5(6)
C92 C93 N3 Y4 -27.6(7)
C115 C116 N4 Y5 -0.1(8)
C117 C116 N4 Y5 124.6(6)
C2 C1 O1 Y1 22.4(12)
C10 C1 O1 Y1 -158.7(4)
C2 C3 O2 Y1 -21.5(11)
C4 C3 O2 Y1 162.3(5)
C17 C16 O3 Y1 -14.6(7)
C25 C16 O3 Y1 164.9(4)
C17 C18 O4 Y1 17.7(10)
C19 C18 O4 Y1 -164.1(4)
C32 C31 O5 Y2 3.5(11)
C40 C31 O5 Y2 -176.7(4)
C32 C33 O6 Y2 17.5(11)
C34 C33 O6 Y2 -164.0(5)
O8 C46 O7 Y2 -178.7(6)
C47 C46 O7 Y2 0.5(9)
O8 C46 O7 Y5 -8.6(12)
C47 C46 O7 Y5 170.7(5)
C55 C54 O9 Y3 -5.9(13)
C63 C54 O9 Y3 177.8(5)
C55 C56 O10 Y3 4.3(13)
C57 C56 O10 Y3 -178.2(5)
O12 C69 O11 Y3 179.0(6)
C70 C69 O11 Y3 -1.0(9)
O12 C69 O11 Y2 -7.9(12)
C70 C69 O11 Y2 172.1(4)
C78 C77 O13 Y4 -6.9(11)
C86 C77 O13 Y4 174.9(4)
C78 C79 O14 Y4 16.9(11)
C80 C79 O14 Y4 -160.9(4)
O16 C92 O15 Y4 175.2(5)
C93 C92 O15 Y4 -6.0(8)
O16 C92 O15 Y3 -16.5(11)
C93 C92 O15 Y3 162.3(5)
C101 C100 O17 Y5 -8.2(12)
C109 C100 O17 Y5 173.4(5)
C101 C102 O18 Y5 1.3(12)
C103 C102 O18 Y5 -177.7(5)
O20 C115 O19 Y5 -168.5(5)
C116 C115 O19 Y5 13.0(9)
O20 C115 O19 Y4 -11.6(11)
C116 C115 O19 Y4 169.9(4)
C1 O1 Y1 O4 -95.9(7)
C1 O1 Y1 O3 -156.3(7)
C1 O1 Y1 O2 -30.9(6)
C1 O1 Y1 O21 15.0(8)
C1 O1 Y1 O23 115.5(7)
C1 O1 Y1 O24 152.2(6)
C1 O1 Y1 O22 44.5(6)
C1 O1 Y1 Y5 128.8(6)
C1 O1 Y1 Y3 36.4(7)
C1 O1 Y1 Y4 80.1(6)
C1 O1 Y1 Y2 97.8(7)
C18 O4 Y1 O1 -86.2(6)
C18 O4 Y1 O3 -25.2(6)
C18 O4 Y1 O2 -149.2(6)
C18 O4 Y1 O21 124.4(6)
C18 O4 Y1 O23 23.5(8)
C18 O4 Y1 O24 53.1(6)
C18 O4 Y1 O22 161.7(5)
C18 O4 Y1 Y5 45.6(6)
C18 O4 Y1 Y3 138.1(6)
C18 O4 Y1 Y4 105.5(6)
C18 O4 Y1 Y2 89.2(6)
C16 O3 Y1 O1 152.2(6)
C16 O3 Y1 O4 23.8(5)
C16 O3 Y1 O2 90.0(6)
C16 O3 Y1 O21 -21.2(7)
C16 O3 Y1 O23 -132.5(6)
C16 O3 Y1 O24 -61.8(5)
C16 O3 Y1 O22 -165.3(4)
C16 O3 Y1 Y5 -96.7(5)
C16 O3 Y1 Y3 -73.7(7)
C16 O3 Y1 Y4 -139.5(5)
C16 O3 Y1 Y2 -47.6(6)
C3 O2 Y1 O1 30.3(6)
C3 O2 Y1 O4 157.0(6)
C3 O2 Y1 O3 93.0(6)
C3 O2 Y1 O21 -127.4(6)
C3 O2 Y1 O23 -17.6(7)
C3 O2 Y1 O24 -154.2(6)
C3 O2 Y1 O22 -55.5(6)
C3 O2 Y1 Y5 -66.6(8)
C3 O2 Y1 Y3 -91.6(6)
C3 O2 Y1 Y4 -42.7(6)
C3 O2 Y1 Y2 -132.7(6)
Y2 O21 Y1 O1 144.3(3)
Y3 O21 Y1 O1 34.1(4)
Y2 O21 Y1 O4 -92.6(2)
Y3 O21 Y1 O4 157.2(2)
Y2 O21 Y1 O3 -47.8(3)
Y3 O21 Y1 O3 -158.00(19)
Y2 O21 Y1 O2 -171.6(2)
Y3 O21 Y1 O2 78.18(19)
Y2 O21 Y1 O23 53.8(2)
Y3 O21 Y1 O23 -56.4(2)
Y2 O21 Y1 O24 -5.49(16)
Y3 O21 Y1 O24 -115.7(2)
Y2 O21 Y1 O22 113.3(2)
Y3 O21 Y1 O22 3.16(16)
Y2 O21 Y1 Y5 25.23(15)
Y3 O21 Y1 Y5 -84.94(15)
Y2 O21 Y1 Y3 110.2(2)
Y2 O21 Y1 Y4 81.19(15)
Y3 O21 Y1 Y4 -28.99(14)
Y3 O21 Y1 Y2 -110.2(2)
Y4 O23 Y1 O1 -93.2(2)
Y5 O23 Y1 O1 157.8(2)
Y4 O23 Y1 O4 144.5(2)
Y5 O23 Y1 O4 35.6(4)
Y4 O23 Y1 O3 -169.1(2)
Y5 O23 Y1 O3 81.95(19)
Y4 O23 Y1 O2 -45.5(3)
Y5 O23 Y1 O2 -154.44(18)
Y4 O23 Y1 O21 53.8(2)
Y5 O23 Y1 O21 -55.2(2)
Y4 O23 Y1 O24 113.1(2)
Y5 O23 Y1 O24 4.16(16)
Y4 O23 Y1 O22 -6.54(15)
Y5 O23 Y1 O22 -115.5(2)
Y4 O23 Y1 Y5 109.0(2)
Y4 O23 Y1 Y3 24.59(15)
Y5 O23 Y1 Y3 -84.36(15)
Y5 O23 Y1 Y4 -109.0(2)
Y4 O23 Y1 Y2 80.97(15)
Y5 O23 Y1 Y2 -27.99(14)
Y5 O24 Y1 O1 -42.1(3)
Y2 O24 Y1 O1 -152.4(2)
Y5 O24 Y1 O4 -168.0(2)
Y2 O24 Y1 O4 81.73(19)
Y5 O24 Y1 O3 -92.97(19)
Y2 O24 Y1 O3 156.7(2)
Y5 O24 Y1 O2 144.1(3)
Y2 O24 Y1 O2 33.8(4)
Y5 O24 Y1 O21 115.6(2)
Y2 O24 Y1 O21 5.31(15)
Y5 O24 Y1 O23 -4.27(16)
Y2 O24 Y1 O23 -114.56(19)
Y5 O24 Y1 O22 54.9(2)
Y2 O24 Y1 O22 -55.4(2)
Y2 O24 Y1 Y5 -110.3(2)
Y5 O24 Y1 Y3 83.77(15)
Y2 O24 Y1 Y3 -26.52(14)
Y5 O24 Y1 Y4 27.40(15)
Y2 O24 Y1 Y4 -82.89(14)
Y5 O24 Y1 Y2 110.3(2)
Y3 O22 Y1 O1 -167.4(2)
Y4 O22 Y1 O1 82.8(2)
Y3 O22 Y1 O4 -41.5(3)
Y4 O22 Y1 O4 -151.28(19)
Y3 O22 Y1 O3 151.3(3)
Y4 O22 Y1 O3 41.5(4)
Y3 O22 Y1 O2 -91.7(2)
Y4 O22 Y1 O2 158.4(2)
Y3 O22 Y1 O21 -3.20(16)
Y4 O22 Y1 O21 -113.0(2)
Y3 O22 Y1 O23 116.3(2)
Y4 O22 Y1 O23 6.45(15)
Y3 O22 Y1 O24 57.0(2)
Y4 O22 Y1 O24 -52.9(2)
Y3 O22 Y1 Y5 84.55(15)
Y4 O22 Y1 Y5 -25.26(14)
Y4 O22 Y1 Y3 -109.8(2)
Y3 O22 Y1 Y4 109.8(2)
Y3 O22 Y1 Y2 28.15(14)
Y4 O22 Y1 Y2 -81.66(14)
C31 O5 Y2 O21 87.4(7)
C31 O5 Y2 O6 7.1(6)
C31 O5 Y2 O24 151.2(7)
C31 O5 Y2 O7 -136.1(7)
C31 O5 Y2 O11 -5.8(9)
C31 O5 Y2 N1 -70.2(7)
C31 O5 Y2 O25 164.5(6)
C31 O5 Y2 Y3 86.8(7)
C31 O5 Y2 Y5 -178.0(7)
C31 O5 Y2 Y1 120.5(7)
Y3 O21 Y2 O5 -179.52(16)
Y1 O21 Y2 O5 67.3(2)
Y3 O21 Y2 O6 -108.05(18)
Y1 O21 Y2 O6 138.75(19)
Y3 O21 Y2 O24 118.76(19)
Y1 O21 Y2 O24 5.55(16)
Y3 O21 Y2 O7 71.4(3)
Y1 O21 Y2 O7 -41.8(3)
Y3 O21 Y2 O11 -22.65(15)
Y1 O21 Y2 O11 -135.9(2)
Y3 O21 Y2 N1 -56.4(4)
Y1 O21 Y2 N1 -169.6(3)
Y3 O21 Y2 O25 46.93(15)
Y1 O21 Y2 O25 -66.27(17)
Y1 O21 Y2 Y3 -113.2(2)
Y3 O21 Y2 Y5 86.45(14)
Y1 O21 Y2 Y5 -26.76(15)
Y3 O21 Y2 Y1 113.2(2)
C33 O6 Y2 O5 -17.6(6)
C33 O6 Y2 O21 -127.3(6)
C33 O6 Y2 O24 -62.9(7)
C33 O6 Y2 O7 53.3(7)
C33 O6 Y2 O11 157.5(6)
C33 O6 Y2 N1 74.2(6)
C33 O6 Y2 O25 -170.2(5)
C33 O6 Y2 Y3 -164.6(6)
C33 O6 Y2 Y5 -38.3(10)
C33 O6 Y2 Y1 -102.2(6)
Y5 O24 Y2 O5 123.6(2)
Y1 O24 Y2 O5 -122.1(2)
Y5 O24 Y2 O21 -119.74(19)
Y1 O24 Y2 O21 -5.47(16)
Y5 O24 Y2 O6 170.24(16)
Y1 O24 Y2 O6 -75.5(2)
Y5 O24 Y2 O7 26.48(16)
Y1 O24 Y2 O7 140.8(2)
Y5 O24 Y2 O11 -67.6(2)
Y1 O24 Y2 O11 46.7(3)
Y5 O24 Y2 N1 57.2(3)
Y1 O24 Y2 N1 171.48(18)
Y5 O24 Y2 O25 -46.45(15)
Y1 O24 Y2 O25 67.82(16)
Y5 O24 Y2 Y3 -86.10(14)
Y1 O24 Y2 Y3 28.17(15)
Y1 O24 Y2 Y5 114.3(2)
Y5 O24 Y2 Y1 -114.3(2)
C46 O7 Y2 O5 80.4(5)
Y5 O7 Y2 O5 -92.92(17)
C46 O7 Y2 O21 -163.9(5)
Y5 O7 Y2 O21 22.8(3)
C46 O7 Y2 O6 15.2(7)
Y5 O7 Y2 O6 -158.0(2)
C46 O7 Y2 O24 149.1(6)
Y5 O7 Y2 O24 -24.21(14)
C46 O7 Y2 O11 -82.3(5)
Y5 O7 Y2 O11 104.41(16)
C46 O7 Y2 N1 -7.1(5)
Y5 O7 Y2 N1 179.6(2)
C46 O7 Y2 O25 -139.5(6)
Y5 O7 Y2 O25 47.27(14)
C46 O7 Y2 Y3 -123.6(5)
Y5 O7 Y2 Y3 63.18(16)
C46 O7 Y2 Y5 173.3(6)
C46 O7 Y2 Y1 172.1(5)
Y5 O7 Y2 Y1 -1.17(15)
C69 O11 Y2 O5 -52.5(8)
Y3 O11 Y2 O5 121.9(4)
C69 O11 Y2 O21 -152.3(7)
Y3 O11 Y2 O21 22.09(15)
C69 O11 Y2 O6 -64.9(6)
Y3 O11 Y2 O6 109.45(18)
C69 O11 Y2 O24 156.2(6)
Y3 O11 Y2 O24 -29.4(3)
C69 O11 Y2 O7 75.9(7)
Y3 O11 Y2 O7 -109.72(17)
C69 O11 Y2 N1 12.9(6)
Y3 O11 Y2 N1 -172.69(19)
C69 O11 Y2 O25 134.8(7)
Y3 O11 Y2 O25 -50.78(15)
C69 O11 Y2 Y3 -174.4(7)
C69 O11 Y2 Y5 119.2(6)
Y3 O11 Y2 Y5 -66.42(15)
C69 O11 Y2 Y1 -177.2(6)
Y3 O11 Y2 Y1 -2.84(15)
C47 N1 Y2 O5 -79.4(5)
C47 N1 Y2 O21 153.6(4)
C47 N1 Y2 O6 -153.1(5)
C47 N1 Y2 O24 -20.0(6)
C47 N1 Y2 O7 12.6(4)
C47 N1 Y2 O11 120.8(5)
C47 N1 Y2 O25 62.0(5)
C47 N1 Y2 Y3 115.2(4)
C47 N1 Y2 Y5 12.9(5)
C47 N1 Y2 Y1 8.6(10)
Y4 O25 Y2 O5 -54.8(6)
Y5 O25 Y2 O5 24.7(3)
Y3 O25 Y2 O5 -132.63(19)
Y4 O25 Y2 O21 38.6(5)
Y5 O25 Y2 O21 118.13(17)
Y3 O25 Y2 O21 -39.20(13)
Y4 O25 Y2 O6 85.5(6)
Y5 O25 Y2 O6 165.0(2)
Y3 O25 Y2 O6 7.7(3)
Y4 O25 Y2 O24 -41.3(5)
Y5 O25 Y2 O24 38.20(13)
Y3 O25 Y2 O24 -119.14(16)
Y4 O25 Y2 O7 -122.5(6)
Y5 O25 Y2 O7 -42.95(14)
Y3 O25 Y2 O7 159.71(17)
Y4 O25 Y2 O11 121.1(6)
Y5 O25 Y2 O11 -159.32(17)
Y3 O25 Y2 O11 43.34(14)
Y4 O25 Y2 N1 -170.7(5)
Y5 O25 Y2 N1 -91.12(17)
Y3 O25 Y2 N1 111.55(16)
Y4 O25 Y2 Y3 77.8(5)
Y5 O25 Y2 Y3 157.33(17)
Y4 O25 Y2 Y5 -79.5(5)
Y3 O25 Y2 Y5 -157.33(17)
Y4 O25 Y2 Y1 -0.7(5)
Y5 O25 Y2 Y1 78.81(10)
Y3 O25 Y2 Y1 -78.52(10)
O1 Y1 Y2 O5 128.6(4)
O4 Y1 Y2 O5 -39.37(17)
O3 Y1 Y2 O5 28.67(17)
O2 Y1 Y2 O5 -109.07(18)
O21 Y1 Y2 O5 -118.4(2)
O23 Y1 Y2 O5 111.50(16)
O24 Y1 Y2 O5 52.7(2)
O22 Y1 Y2 O5 -178.77(16)
Y5 Y1 Y2 O5 92.34(12)
Y3 Y1 Y2 O5 -159.71(12)
Y4 Y1 Y2 O5 146.05(12)
O1 Y1 Y2 O21 -113.0(4)
O4 Y1 Y2 O21 79.1(2)
O3 Y1 Y2 O21 147.1(2)
O2 Y1 Y2 O21 9.4(2)
O23 Y1 Y2 O21 -130.1(2)
O24 Y1 Y2 O21 171.2(3)
O22 Y1 Y2 O21 -60.3(2)
Y5 Y1 Y2 O21 -149.23(18)
Y3 Y1 Y2 O21 -41.28(18)
Y4 Y1 Y2 O21 -95.52(18)
O1 Y1 Y2 O6 -158.5(4)
O4 Y1 Y2 O6 33.49(18)
O3 Y1 Y2 O6 101.53(18)
O2 Y1 Y2 O6 -36.21(19)
O21 Y1 Y2 O6 -45.6(2)
O23 Y1 Y2 O6 -175.64(16)
O24 Y1 Y2 O6 125.6(2)
O22 Y1 Y2 O6 -105.91(17)
Y5 Y1 Y2 O6 165.20(13)
Y3 Y1 Y2 O6 -86.85(13)
Y4 Y1 Y2 O6 -141.09(13)
O1 Y1 Y2 O24 75.9(4)
O4 Y1 Y2 O24 -92.1(2)
O3 Y1 Y2 O24 -24.1(2)
O2 Y1 Y2 O24 -161.8(2)
O21 Y1 Y2 O24 -171.2(3)
O23 Y1 Y2 O24 58.8(2)
O22 Y1 Y2 O24 128.5(2)
Y5 Y1 Y2 O24 39.62(18)
Y3 Y1 Y2 O24 147.57(18)
Y4 Y1 Y2 O24 93.33(18)
O1 Y1 Y2 O7 37.2(4)
O4 Y1 Y2 O7 -130.83(17)
O3 Y1 Y2 O7 -62.78(18)
O2 Y1 Y2 O7 159.48(18)
O21 Y1 Y2 O7 150.1(2)
O23 Y1 Y2 O7 20.04(16)
O24 Y1 Y2 O7 -38.7(2)
O22 Y1 Y2 O7 89.77(16)
Y5 Y1 Y2 O7 0.89(12)
Y3 Y1 Y2 O7 108.84(12)
Y4 Y1 Y2 O7 54.60(12)
O1 Y1 Y2 O11 -69.6(4)
O4 Y1 Y2 O11 122.42(17)
O3 Y1 Y2 O11 -169.53(17)
O2 Y1 Y2 O11 52.73(19)
O21 Y1 Y2 O11 43.4(2)
O23 Y1 Y2 O11 -86.71(16)
O24 Y1 Y2 O11 -145.5(2)
O22 Y1 Y2 O11 -16.98(15)
Y5 Y1 Y2 O11 -105.86(12)
Y3 Y1 Y2 O11 2.09(11)
Y4 Y1 Y2 O11 -52.15(11)
O1 Y1 Y2 N1 40.9(8)
O4 Y1 Y2 N1 -127.1(7)
O3 Y1 Y2 N1 -59.0(7)
O2 Y1 Y2 N1 163.2(7)
O21 Y1 Y2 N1 153.9(7)
O23 Y1 Y2 N1 23.8(7)
O24 Y1 Y2 N1 -35.0(7)
O22 Y1 Y2 N1 93.5(7)
Y5 Y1 Y2 N1 4.6(7)
Y3 Y1 Y2 N1 112.6(7)
Y4 Y1 Y2 N1 58.3(7)
O1 Y1 Y2 O25 -17.3(4)
O4 Y1 Y2 O25 174.75(17)
O3 Y1 Y2 O25 -117.21(17)
O2 Y1 Y2 O25 105.05(18)
O21 Y1 Y2 O25 95.7(2)
O23 Y1 Y2 O25 -34.39(15)
O24 Y1 Y2 O25 -93.2(2)
O22 Y1 Y2 O25 35.35(15)
Y5 Y1 Y2 O25 -53.54(11)
Y3 Y1 Y2 O25 54.41(11)
Y4 Y1 Y2 O25 0.17(11)
O1 Y1 Y2 Y3 -71.7(4)
O4 Y1 Y2 Y3 120.34(13)
O3 Y1 Y2 Y3 -171.62(13)
O2 Y1 Y2 Y3 50.64(14)
O21 Y1 Y2 Y3 41.28(18)
O23 Y1 Y2 Y3 -88.79(11)
O24 Y1 Y2 Y3 -147.57(18)
O22 Y1 Y2 Y3 -19.06(10)
Y5 Y1 Y2 Y3 -107.95(3)
Y4 Y1 Y2 Y3 -54.24(2)
O1 Y1 Y2 Y5 36.3(4)
O4 Y1 Y2 Y5 -131.71(13)
O3 Y1 Y2 Y5 -63.67(13)
O2 Y1 Y2 Y5 158.59(14)
O21 Y1 Y2 Y5 149.23(18)
O23 Y1 Y2 Y5 19.15(10)
O24 Y1 Y2 Y5 -39.62(18)
O22 Y1 Y2 Y5 88.89(11)
Y3 Y1 Y2 Y5 107.95(3)
Y4 Y1 Y2 Y5 53.711(19)
C56 O10 Y3 O22 -132.5(7)
C56 O10 Y3 O9 -9.6(7)
C56 O10 Y3 O21 -63.6(8)
C56 O10 Y3 O11 46.9(8)
C56 O10 Y3 O15 153.4(7)
C56 O10 Y3 N2 73.5(7)
C56 O10 Y3 O25 -161.8(6)
C56 O10 Y3 Y4 -166.8(7)
C56 O10 Y3 Y2 -42.7(9)
C56 O10 Y3 Y1 -102.0(7)
Y4 O22 Y3 O10 -119.17(19)
Y1 O22 Y3 O10 128.0(2)
Y4 O22 Y3 O9 172.84(16)
Y1 O22 Y3 O9 60.1(2)
Y4 O22 Y3 O21 116.03(19)
Y1 O22 Y3 O21 3.24(16)
Y4 O22 Y3 O11 61.3(3)
Y1 O22 Y3 O11 -51.5(3)
Y4 O22 Y3 O15 -27.06(16)
Y1 O22 Y3 O15 -139.8(2)
Y4 O22 Y3 N2 -61.9(4)
Y1 O22 Y3 N2 -174.7(3)
Y4 O22 Y3 O25 44.83(15)
Y1 O22 Y3 O25 -67.96(16)
Y1 O22 Y3 Y4 -112.8(2)
Y4 O22 Y3 Y2 82.62(14)
Y1 O22 Y3 Y2 -30.17(15)
Y4 O22 Y3 Y1 112.8(2)
C54 O9 Y3 O10 10.4(7)
C54 O9 Y3 O22 84.7(8)
C54 O9 Y3 O21 143.6(8)
C54 O9 Y3 O11 -139.1(7)
C54 O9 Y3 O15 -38.2(10)
C54 O9 Y3 N2 -70.3(7)
C54 O9 Y3 O25 170.9(7)
C54 O9 Y3 Y4 96.6(8)
C54 O9 Y3 Y2 178.8(7)
C54 O9 Y3 Y1 117.1(7)
Y2 O21 Y3 O10 167.72(16)
Y1 O21 Y3 O10 -77.5(2)
Y2 O21 Y3 O22 -118.10(19)
Y1 O21 Y3 O22 -3.29(17)
Y2 O21 Y3 O9 112.3(2)
Y1 O21 Y3 O9 -132.9(2)
Y2 O21 Y3 O11 23.47(16)
Y1 O21 Y3 O11 138.3(2)
Y2 O21 Y3 O15 -66.7(2)
Y1 O21 Y3 O15 48.1(3)
Y2 O21 Y3 N2 60.4(3)
Y1 O21 Y3 N2 175.2(2)
Y2 O21 Y3 O25 -46.37(15)
Y1 O21 Y3 O25 68.44(17)
Y2 O21 Y3 Y4 -83.79(14)
Y1 O21 Y3 Y4 31.03(15)
Y1 O21 Y3 Y2 114.8(2)
Y2 O21 Y3 Y1 -114.8(2)
C69 O11 Y3 O10 28.7(7)
Y2 O11 Y3 O10 -146.6(2)
C69 O11 Y3 O22 -152.2(5)
Y2 O11 Y3 O22 32.6(3)
C69 O11 Y3 O9 82.2(5)
Y2 O11 Y3 O9 -93.07(18)
C69 O11 Y3 O21 153.6(6)
Y2 O11 Y3 O21 -21.65(15)
C69 O11 Y3 O15 -75.0(5)
Y2 O11 Y3 O15 109.76(16)
C69 O11 Y3 N2 0.5(5)
Y2 O11 Y3 N2 -174.8(2)
C69 O11 Y3 O25 -135.5(6)
Y2 O11 Y3 O25 49.28(14)
C69 O11 Y3 Y4 -117.0(5)
Y2 O11 Y3 Y4 67.80(15)
C69 O11 Y3 Y2 175.2(6)
C69 O11 Y3 Y1 178.1(5)
Y2 O11 Y3 Y1 2.89(16)
C92 O15 Y3 O10 -60.2(7)
Y4 O15 Y3 O10 110.04(18)
C92 O15 Y3 O22 -144.8(7)
Y4 O15 Y3 O22 25.44(15)
C92 O15 Y3 O9 -14.2(9)
Y4 O15 Y3 O9 156.1(4)
C92 O15 Y3 O21 163.5(6)
Y4 O15 Y3 O21 -26.2(3)
C92 O15 Y3 O11 83.7(7)
Y4 O15 Y3 O11 -106.03(17)
C92 O15 Y3 N2 17.9(6)
Y4 O15 Y3 N2 -171.80(19)
C92 O15 Y3 O25 143.2(7)
Y4 O15 Y3 O25 -46.49(14)
C92 O15 Y3 Y4 -170.3(7)
C92 O15 Y3 Y2 126.0(6)
Y4 O15 Y3 Y2 -63.70(15)
C92 O15 Y3 Y1 -168.9(6)
Y4 O15 Y3 Y1 1.39(15)
C70 N2 Y3 O10 -162.8(5)
C70 N2 Y3 O22 138.4(4)
C70 N2 Y3 O9 -87.7(5)
C70 N2 Y3 O21 -38.8(6)
C70 N2 Y3 O11 0.2(5)
C70 N2 Y3 O15 104.5(5)
C70 N2 Y3 O25 46.1(5)
C70 N2 Y3 Y4 98.1(5)
C70 N2 Y3 Y2 -3.6(5)
C70 N2 Y3 Y1 -16.9(15)
Y4 O25 Y3 O10 -6.9(3)
Y2 O25 Y3 O10 153.1(3)
Y5 O25 Y3 O10 73.6(6)
Y4 O25 Y3 O22 -38.60(14)
Y2 O25 Y3 O22 121.40(16)
Y5 O25 Y3 O22 41.9(4)
Y4 O25 Y3 O9 -148.99(18)
Y2 O25 Y3 O9 11.0(2)
Y5 O25 Y3 O9 -68.5(5)
Y4 O25 Y3 O21 -121.01(17)
Y2 O25 Y3 O21 38.99(13)
Y5 O25 Y3 O21 -40.5(4)
Y4 O25 Y3 O11 154.66(18)
Y2 O25 Y3 O11 -45.34(14)
Y5 O25 Y3 O11 -124.9(5)
Y4 O25 Y3 O15 42.82(13)
Y2 O25 Y3 O15 -157.17(17)
Y5 O25 Y3 O15 123.3(5)
Y4 O25 Y3 N2 107.94(18)
Y2 O25 Y3 N2 -92.05(18)
Y5 O25 Y3 N2 -171.6(4)
Y2 O25 Y3 Y4 160.00(18)
Y5 O25 Y3 Y4 80.5(4)
Y4 O25 Y3 Y2 -160.00(18)
Y5 O25 Y3 Y2 -79.5(4)
Y4 O25 Y3 Y1 -80.10(10)
Y2 O25 Y3 Y1 79.90(10)
Y5 O25 Y3 Y1 0.4(4)
O5 Y2 Y3 O10 -28.4(4)
O21 Y2 Y3 O10 -29.3(4)
O6 Y2 Y3 O10 44.1(4)
O24 Y2 Y3 O10 -86.5(3)
O7 Y2 Y3 O10 -160.9(4)
O11 Y2 Y3 O10 115.6(4)
N1 Y2 Y3 O10 124.2(4)
O25 Y2 Y3 O10 -140.4(4)
Y5 Y2 Y3 O10 -124.3(3)
Y1 Y2 Y3 O10 -67.6(3)
O5 Y2 Y3 O22 59.6(2)
O21 Y2 Y3 O22 58.7(2)
O6 Y2 Y3 O22 132.09(17)
O24 Y2 Y3 O22 1.52(16)
O7 Y2 Y3 O22 -72.88(17)
O11 Y2 Y3 O22 -156.4(2)
N1 Y2 Y3 O22 -147.87(18)
O25 Y2 Y3 O22 -52.40(17)
Y5 Y2 Y3 O22 -36.28(11)
Y1 Y2 Y3 O22 20.40(11)
O5 Y2 Y3 O9 -60.0(2)
O21 Y2 Y3 O9 -60.9(2)
O6 Y2 Y3 O9 12.51(18)
O24 Y2 Y3 O9 -118.06(16)
O7 Y2 Y3 O9 167.54(18)
O11 Y2 Y3 O9 84.0(2)
N1 Y2 Y3 O9 92.56(19)
O25 Y2 Y3 O9 -171.97(18)
Y5 Y2 Y3 O9 -155.86(13)
Y1 Y2 Y3 O9 -99.18(13)
O5 Y2 Y3 O21 0.8(3)
O6 Y2 Y3 O21 73.4(2)
O24 Y2 Y3 O21 -57.2(2)
O7 Y2 Y3 O21 -131.6(2)
O11 Y2 Y3 O21 144.8(2)
N1 Y2 Y3 O21 153.4(2)
O25 Y2 Y3 O21 -111.1(2)
Y5 Y2 Y3 O21 -95.01(17)
Y1 Y2 Y3 O21 -38.33(17)
O5 Y2 Y3 O11 -144.0(3)
O21 Y2 Y3 O11 -144.8(2)
O6 Y2 Y3 O11 -71.5(2)
O24 Y2 Y3 O11 158.0(2)
O7 Y2 Y3 O11 83.6(2)
N1 Y2 Y3 O11 8.6(2)
O25 Y2 Y3 O11 104.0(2)
Y5 Y2 Y3 O11 120.15(17)
Y1 Y2 Y3 O11 176.84(17)
O5 Y2 Y3 O15 134.4(2)
O21 Y2 Y3 O15 133.6(2)
O6 Y2 Y3 O15 -153.03(16)
O24 Y2 Y3 O15 76.40(16)
O7 Y2 Y3 O15 1.99(17)
O11 Y2 Y3 O15 -81.6(2)
N1 Y2 Y3 O15 -72.99(19)
O25 Y2 Y3 O15 22.48(17)
Y5 Y2 Y3 O15 38.59(12)
Y1 Y2 Y3 O15 95.27(12)
O5 Y2 Y3 N2 -138.8(3)
O21 Y2 Y3 N2 -139.7(2)
O6 Y2 Y3 N2 -66.3(2)
O24 Y2 Y3 N2 163.1(2)
O7 Y2 Y3 N2 88.7(2)
O11 Y2 Y3 N2 5.2(2)
N1 Y2 Y3 N2 13.7(2)
O25 Y2 Y3 N2 109.2(2)
Y5 Y2 Y3 N2 125.33(16)
Y1 Y2 Y3 N2 -177.99(16)
O5 Y2 Y3 O25 112.0(2)
O21 Y2 Y3 O25 111.1(2)
O6 Y2 Y3 O25 -175.51(18)
O24 Y2 Y3 O25 53.92(17)
O7 Y2 Y3 O25 -20.48(18)
O11 Y2 Y3 O25 -104.0(2)
N1 Y2 Y3 O25 -95.5(2)
Y5 Y2 Y3 O25 16.11(13)
Y1 Y2 Y3 O25 72.80(13)
O5 Y2 Y3 Y4 97.9(2)
O21 Y2 Y3 Y4 97.12(17)
O6 Y2 Y3 Y4 170.49(12)
O24 Y2 Y3 Y4 39.92(11)
O7 Y2 Y3 Y4 -34.49(13)
O11 Y2 Y3 Y4 -118.04(17)
N1 Y2 Y3 Y4 -109.47(15)
O25 Y2 Y3 Y4 -14.00(13)
Y5 Y2 Y3 Y4 2.11(2)
Y1 Y2 Y3 Y4 58.79(2)
O5 Y2 Y3 Y1 39.2(2)
O21 Y2 Y3 Y1 38.33(17)
O6 Y2 Y3 Y1 111.69(12)
O24 Y2 Y3 Y1 -18.88(11)
O7 Y2 Y3 Y1 -93.28(13)
O11 Y2 Y3 Y1 -176.84(17)
N1 Y2 Y3 Y1 -168.27(15)
O25 Y2 Y3 Y1 -72.80(13)
Y5 Y2 Y3 Y1 -56.68(2)
O1 Y1 Y3 O10 -41.6(2)
O4 Y1 Y3 O10 96.19(19)
O3 Y1 Y3 O10 -171.2(5)
O2 Y1 Y3 O10 23.52(19)
O21 Y1 Y3 O10 119.3(2)
O23 Y1 Y3 O10 -112.84(17)
O24 Y1 Y3 O10 177.21(17)
O22 Y1 Y3 O10 -55.5(2)
Y5 Y1 Y3 O10 -148.40(13)
Y4 Y1 Y3 O10 -96.29(13)
Y2 Y1 Y3 O10 158.93(13)
O1 Y1 Y3 O22 13.9(2)
O4 Y1 Y3 O22 151.7(2)
O3 Y1 Y3 O22 -115.7(5)
O2 Y1 Y3 O22 79.1(2)
O21 Y1 Y3 O22 174.8(3)
O23 Y1 Y3 O22 -57.3(2)
O24 Y1 Y3 O22 -127.2(2)
Y5 Y1 Y3 O22 -92.85(18)
Y4 Y1 Y3 O22 -40.75(18)
Y2 Y1 Y3 O22 -145.53(18)
O1 Y1 Y3 O9 -116.70(19)
O4 Y1 Y3 O9 21.11(18)
O3 Y1 Y3 O9 113.7(5)
O2 Y1 Y3 O9 -51.56(18)
O21 Y1 Y3 O9 44.2(2)
O23 Y1 Y3 O9 172.08(16)
O24 Y1 Y3 O9 102.13(16)
O22 Y1 Y3 O9 -130.6(2)
Y5 Y1 Y3 O9 136.52(12)
Y4 Y1 Y3 O9 -171.37(12)
Y2 Y1 Y3 O9 83.85(12)
O1 Y1 Y3 O21 -160.9(2)
O4 Y1 Y3 O21 -23.1(2)
O3 Y1 Y3 O21 69.5(5)
O2 Y1 Y3 O21 -95.8(2)
O23 Y1 Y3 O21 127.9(2)
O24 Y1 Y3 O21 57.9(2)
O22 Y1 Y3 O21 -174.8(3)
Y5 Y1 Y3 O21 92.33(18)
Y4 Y1 Y3 O21 144.44(18)
Y2 Y1 Y3 O21 39.66(18)
O1 Y1 Y3 O11 157.25(19)
O4 Y1 Y3 O11 -64.93(18)
O3 Y1 Y3 O11 27.6(5)
O2 Y1 Y3 O11 -137.60(17)
O21 Y1 Y3 O11 -41.9(2)
O23 Y1 Y3 O11 86.04(16)
O24 Y1 Y3 O11 16.08(16)
O22 Y1 Y3 O11 143.3(2)
Y5 Y1 Y3 O11 50.48(12)
Y4 Y1 Y3 O11 102.59(12)
Y2 Y1 Y3 O11 -2.19(12)
O1 Y1 Y3 O15 53.62(19)
O4 Y1 Y3 O15 -168.56(17)
O3 Y1 Y3 O15 -76.0(5)
O2 Y1 Y3 O15 118.77(17)
O21 Y1 Y3 O15 -145.5(2)
O23 Y1 Y3 O15 -17.59(15)
O24 Y1 Y3 O15 -87.55(15)
O22 Y1 Y3 O15 39.7(2)
Y5 Y1 Y3 O15 -53.15(11)
Y4 Y1 Y3 O15 -1.05(11)
Y2 Y1 Y3 O15 -105.82(11)
O1 Y1 Y3 N2 173.6(12)
O4 Y1 Y3 N2 -48.6(12)
O3 Y1 Y3 N2 44.0(13)
O2 Y1 Y3 N2 -121.3(12)
O21 Y1 Y3 N2 -25.5(12)
O23 Y1 Y3 N2 102.4(12)
O24 Y1 Y3 N2 32.4(12)
O22 Y1 Y3 N2 159.7(12)
Y5 Y1 Y3 N2 66.8(12)
Y4 Y1 Y3 N2 118.9(12)
Y2 Y1 Y3 N2 14.1(12)
O1 Y1 Y3 O25 106.67(18)
O4 Y1 Y3 O25 -115.51(17)
O3 Y1 Y3 O25 -22.9(5)
O2 Y1 Y3 O25 171.82(17)
O21 Y1 Y3 O25 -92.4(2)
O23 Y1 Y3 O25 35.46(15)
O24 Y1 Y3 O25 -34.50(15)
O22 Y1 Y3 O25 92.8(2)
Y5 Y1 Y3 O25 -0.10(11)
Y4 Y1 Y3 O25 52.00(11)
Y2 Y1 Y3 O25 -52.77(11)
O1 Y1 Y3 Y4 54.67(15)
O4 Y1 Y3 Y4 -167.52(13)
O3 Y1 Y3 Y4 -75.0(4)
O2 Y1 Y3 Y4 119.81(13)
O21 Y1 Y3 Y4 -144.44(18)
O23 Y1 Y3 Y4 -16.55(10)
O24 Y1 Y3 Y4 -86.50(11)
O22 Y1 Y3 Y4 40.75(18)
Y5 Y1 Y3 Y4 -52.106(19)
Y2 Y1 Y3 Y4 -104.78(3)
O1 Y1 Y3 Y2 159.45(15)
O4 Y1 Y3 Y2 -62.74(13)
O3 Y1 Y3 Y2 29.8(4)
O2 Y1 Y3 Y2 -135.41(13)
O21 Y1 Y3 Y2 -39.66(18)
O23 Y1 Y3 Y2 88.23(11)
O24 Y1 Y3 Y2 18.28(10)
O22 Y1 Y3 Y2 145.53(18)
Y5 Y1 Y3 Y2 52.67(2)
Y4 Y1 Y3 Y2 104.78(3)
C79 O14 Y4 O13 -21.4(6)
C79 O14 Y4 O23 -134.4(6)
C79 O14 Y4 O22 -73.2(7)
C79 O14 Y4 O15 50.4(8)
C79 O14 Y4 O19 149.2(7)
C79 O14 Y4 N3 64.2(6)
C79 O14 Y4 O25 -179.1(6)
C79 O14 Y4 Y5 -172.4(6)
C79 O14 Y4 Y3 -60.6(10)
C79 O14 Y4 Y1 -111.7(6)
C77 O13 Y4 O14 16.8(6)
C77 O13 Y4 O23 92.8(6)
C77 O13 Y4 O22 158.5(6)
C77 O13 Y4 O15 -128.4(6)
C77 O13 Y4 O19 -3.5(8)
C77 O13 Y4 N3 -62.1(6)
C77 O13 Y4 O25 173.2(5)
C77 O13 Y4 Y5 86.2(7)
C77 O13 Y4 Y3 -170.3(6)
C77 O13 Y4 Y1 127.7(6)
Y5 O23 Y4 O14 -104.18(19)
Y1 O23 Y4 O14 143.1(2)
Y5 O23 Y4 O13 -174.63(16)
Y1 O23 Y4 O13 72.7(2)
Y5 O23 Y4 O22 119.45(19)
Y1 O23 Y4 O22 6.74(15)
Y5 O23 Y4 O15 71.8(3)
Y1 O23 Y4 O15 -40.9(3)
Y5 O23 Y4 O19 -22.99(16)
Y1 O23 Y4 O19 -135.7(2)
Y5 O23 Y4 N3 -61.4(5)
Y1 O23 Y4 N3 -174.1(4)
Y5 O23 Y4 O25 46.35(15)
Y1 O23 Y4 O25 -66.36(17)
Y1 O23 Y4 Y5 -112.7(2)
Y5 O23 Y4 Y3 86.58(14)
Y1 O23 Y4 Y3 -26.13(16)
Y5 O23 Y4 Y1 112.7(2)
Y3 O22 Y4 O14 176.06(17)
Y1 O22 Y4 O14 -71.3(3)
Y3 O22 Y4 O13 124.1(2)
Y1 O22 Y4 O13 -123.3(2)
Y3 O22 Y4 O23 -119.2(2)
Y1 O22 Y4 O23 -6.61(15)
Y3 O22 Y4 O15 27.34(16)
Y1 O22 Y4 O15 139.9(2)
Y3 O22 Y4 O19 -66.9(2)
Y1 O22 Y4 O19 45.7(3)
Y3 O22 Y4 N3 61.3(3)
Y1 O22 Y4 N3 173.9(2)
Y3 O22 Y4 O25 -46.17(15)
Y1 O22 Y4 O25 66.44(16)
Y3 O22 Y4 Y5 -85.53(14)
Y1 O22 Y4 Y5 27.07(15)
Y1 O22 Y4 Y3 112.6(2)
Y3 O22 Y4 Y1 -112.6(2)
C92 O15 Y4 O14 7.9(6)
Y3 O15 Y4 O14 -164.3(2)
C92 O15 Y4 O13 74.3(5)
Y3 O15 Y4 O13 -97.99(17)
C92 O15 Y4 O23 -165.4(5)
Y3 O15 Y4 O23 22.3(3)
C92 O15 Y4 O22 147.1(5)
Y3 O15 Y4 O22 -25.17(15)
C92 O15 Y4 O19 -82.8(5)
Y3 O15 Y4 O19 104.97(16)
C92 O15 Y4 N3 -6.7(5)
Y3 O15 Y4 N3 -178.9(2)
C92 O15 Y4 O25 -140.1(5)
Y3 O15 Y4 O25 47.68(14)
C92 O15 Y4 Y5 -124.4(5)
Y3 O15 Y4 Y5 63.35(15)
C92 O15 Y4 Y3 172.2(6)
C92 O15 Y4 Y1 170.9(5)
Y3 O15 Y4 Y1 -1.38(15)
C115 O19 Y4 O14 -54.0(6)
Y5 O19 Y4 O14 107.41(19)
C115 O19 Y4 O13 -34.1(8)
Y5 O19 Y4 O13 127.3(3)
C115 O19 Y4 O23 -139.0(6)
Y5 O19 Y4 O23 22.42(15)
C115 O19 Y4 O22 169.3(5)
Y5 O19 Y4 O22 -29.3(3)
C115 O19 Y4 O15 88.4(6)
Y5 O19 Y4 O15 -110.20(17)
C115 O19 Y4 N3 24.4(6)
Y5 O19 Y4 N3 -174.2(2)
C115 O19 Y4 O25 148.1(6)
Y5 O19 Y4 O25 -50.55(15)
C115 O19 Y4 Y5 -161.4(7)
C115 O19 Y4 Y3 131.9(6)
Y5 O19 Y4 Y3 -66.71(15)
C115 O19 Y4 Y1 -164.2(6)
Y5 O19 Y4 Y1 -2.84(15)
C93 N3 Y4 O14 -152.4(5)
C93 N3 Y4 O13 -76.8(5)
C93 N3 Y4 O23 163.9(4)
C93 N3 Y4 O22 -17.2(6)
C93 N3 Y4 O15 18.6(5)
C93 N3 Y4 O19 126.6(5)
C93 N3 Y4 O25 68.3(5)
C93 N3 Y4 Y5 122.2(5)
C93 N3 Y4 Y3 17.9(5)
C93 N3 Y4 Y1 4.7(13)
Y2 O25 Y4 O14 88.8(6)
Y5 O25 Y4 O14 9.2(3)
Y3 O25 Y4 O14 166.5(2)
Y2 O25 Y4 O13 -55.0(6)
Y5 O25 Y4 O13 -134.6(2)
Y3 O25 Y4 O13 22.6(3)
Y2 O25 Y4 O23 40.3(5)
Y5 O25 Y4 O23 -39.25(14)
Y3 O25 Y4 O23 118.02(16)
Y2 O25 Y4 O22 -39.9(5)
Y5 O25 Y4 O22 -119.45(16)
Y3 O25 Y4 O22 37.82(13)
Y2 O25 Y4 O15 -120.4(6)
Y5 O25 Y4 O15 160.01(17)
Y3 O25 Y4 O15 -42.73(14)
Y2 O25 Y4 O19 123.3(6)
Y5 O25 Y4 O19 43.74(14)
Y3 O25 Y4 O19 -158.99(17)
Y2 O25 Y4 N3 -168.9(5)
Y5 O25 Y4 N3 111.52(18)
Y3 O25 Y4 N3 -91.22(19)
Y2 O25 Y4 Y5 79.6(5)
Y3 O25 Y4 Y5 157.26(17)
Y2 O25 Y4 Y3 -77.7(5)
Y5 O25 Y4 Y3 -157.26(17)
Y2 O25 Y4 Y1 0.7(5)
Y5 O25 Y4 Y1 -78.85(10)
Y3 O25 Y4 Y1 78.41(10)
O10 Y3 Y4 O14 48.0(7)
O22 Y3 Y4 O14 -15.5(7)
O9 Y3 Y4 O14 -32.2(7)
O21 Y3 Y4 O14 -76.0(7)
O11 Y3 Y4 O14 -152.6(7)
O15 Y3 Y4 O14 123.1(7)
N2 Y3 Y4 O14 132.6(7)
O25 Y3 Y4 O14 -128.3(7)
Y2 Y3 Y4 O14 -114.2(7)
Y1 Y3 Y4 O14 -55.3(7)
O10 Y3 Y4 O13 10.22(18)
O22 Y3 Y4 O13 -53.3(2)
O9 Y3 Y4 O13 -69.9(3)
O21 Y3 Y4 O13 -113.71(17)
O11 Y3 Y4 O13 169.62(17)
O15 Y3 Y4 O13 85.4(2)
N2 Y3 Y4 O13 94.9(2)
O25 Y3 Y4 O13 -166.09(18)
Y2 Y3 Y4 O13 -151.92(12)
Y1 Y3 Y4 O13 -93.08(13)
O10 Y3 Y4 O23 120.71(18)
O22 Y3 Y4 O23 57.2(2)
O9 Y3 Y4 O23 40.6(3)
O21 Y3 Y4 O23 -3.22(16)
O11 Y3 Y4 O23 -79.90(17)
O15 Y3 Y4 O23 -164.1(2)
N2 Y3 Y4 O23 -154.65(19)
O25 Y3 Y4 O23 -55.60(17)
Y2 Y3 Y4 O23 -41.44(11)
Y1 Y3 Y4 O23 17.41(11)
O10 Y3 Y4 O22 63.5(2)
O9 Y3 Y4 O22 -16.6(4)
O21 Y3 Y4 O22 -60.4(2)
O11 Y3 Y4 O22 -137.1(2)
O15 Y3 Y4 O22 138.7(2)
N2 Y3 Y4 O22 148.2(2)
O25 Y3 Y4 O22 -112.8(2)
Y2 Y3 Y4 O22 -98.63(17)
Y1 Y3 Y4 O22 -39.78(17)
O10 Y3 Y4 O15 -75.2(2)
O22 Y3 Y4 O15 -138.7(2)
O9 Y3 Y4 O15 -155.3(4)
O21 Y3 Y4 O15 160.9(2)
O11 Y3 Y4 O15 84.2(2)
N2 Y3 Y4 O15 9.5(2)
O25 Y3 Y4 O15 108.5(2)
Y2 Y3 Y4 O15 122.69(17)
Y1 Y3 Y4 O15 -178.47(17)
O10 Y3 Y4 O19 -163.32(17)
O22 Y3 Y4 O19 133.2(2)
O9 Y3 Y4 O19 116.5(3)
O21 Y3 Y4 O19 72.75(16)
O11 Y3 Y4 O19 -3.93(17)
O15 Y3 Y4 O19 -88.2(2)
N2 Y3 Y4 O19 -78.7(2)
O25 Y3 Y4 O19 20.36(17)
Y2 Y3 Y4 O19 34.53(12)
Y1 Y3 Y4 O19 93.37(12)
O10 Y3 Y4 N3 -74.1(2)
O22 Y3 Y4 N3 -137.7(2)
O9 Y3 Y4 N3 -154.3(4)
O21 Y3 Y4 N3 161.9(2)
O11 Y3 Y4 N3 85.3(2)
O15 Y3 Y4 N3 1.0(2)
N2 Y3 Y4 N3 10.5(2)
O25 Y3 Y4 N3 109.5(2)
Y2 Y3 Y4 N3 123.72(17)
Y1 Y3 Y4 N3 -177.44(17)
O10 Y3 Y4 O25 176.31(18)
O22 Y3 Y4 O25 112.8(2)
O9 Y3 Y4 O25 96.2(3)
O21 Y3 Y4 O25 52.38(17)
O11 Y3 Y4 O25 -24.29(17)
O15 Y3 Y4 O25 -108.5(2)
N2 Y3 Y4 O25 -99.0(2)
Y2 Y3 Y4 O25 14.17(13)
Y1 Y3 Y4 O25 73.01(13)
O10 Y3 Y4 Y5 160.02(13)
O22 Y3 Y4 Y5 96.50(17)
O9 Y3 Y4 Y5 79.9(3)
O21 Y3 Y4 Y5 36.09(11)
O11 Y3 Y4 Y5 -40.59(12)
O15 Y3 Y4 Y5 -124.81(17)
N2 Y3 Y4 Y5 -115.34(16)
O25 Y3 Y4 Y5 -16.29(13)
Y2 Y3 Y4 Y5 -2.13(2)
Y1 Y3 Y4 Y5 56.72(2)
O10 Y3 Y4 Y1 103.30(13)
O22 Y3 Y4 Y1 39.78(17)
O9 Y3 Y4 Y1 23.2(3)
O21 Y3 Y4 Y1 -20.63(11)
O11 Y3 Y4 Y1 -97.31(12)
O15 Y3 Y4 Y1 178.47(17)
N2 Y3 Y4 Y1 -172.05(16)
O25 Y3 Y4 Y1 -73.01(13)
Y2 Y3 Y4 Y1 -58.84(2)
O1 Y1 Y4 O14 38.52(19)
O4 Y1 Y4 O14 -151.8(4)
O3 Y1 Y4 O14 -27.5(2)
O2 Y1 Y4 O14 107.86(19)
O21 Y1 Y4 O14 -169.98(17)
O23 Y1 Y4 O14 -39.9(2)
O24 Y1 Y4 O14 -99.86(17)
O22 Y1 Y4 O14 129.5(2)
Y5 Y1 Y4 O14 -81.53(14)
Y3 Y1 Y4 O14 170.11(14)
Y2 Y1 Y4 O14 -135.65(14)
O1 Y1 Y4 O13 -37.03(18)
O4 Y1 Y4 O13 132.7(4)
O3 Y1 Y4 O13 -103.07(19)
O2 Y1 Y4 O13 32.31(18)
O21 Y1 Y4 O13 114.48(16)
O23 Y1 Y4 O13 -115.4(2)
O24 Y1 Y4 O13 -175.40(16)
O22 Y1 Y4 O13 53.9(2)
Y5 Y1 Y4 O13 -157.07(12)
Y3 Y1 Y4 O13 94.56(12)
Y2 Y1 Y4 O13 148.80(12)
O1 Y1 Y4 O23 78.4(2)
O4 Y1 Y4 O23 -111.9(4)
O3 Y1 Y4 O23 12.3(2)
O2 Y1 Y4 O23 147.7(2)
O21 Y1 Y4 O23 -130.1(2)
O24 Y1 Y4 O23 -60.0(2)
O22 Y1 Y4 O23 169.3(2)
Y5 Y1 Y4 O23 -41.65(18)
Y3 Y1 Y4 O23 -150.02(19)
Y2 Y1 Y4 O23 -95.78(18)
O1 Y1 Y4 O22 -90.9(2)
O4 Y1 Y4 O22 78.7(4)
O3 Y1 Y4 O22 -157.0(2)
O2 Y1 Y4 O22 -21.6(2)
O21 Y1 Y4 O22 60.6(2)
O23 Y1 Y4 O22 -169.3(2)
O24 Y1 Y4 O22 130.7(2)
Y5 Y1 Y4 O22 149.01(18)
Y3 Y1 Y4 O22 40.65(17)
Y2 Y1 Y4 O22 94.88(17)
O1 Y1 Y4 O15 -130.54(18)
O4 Y1 Y4 O15 39.2(4)
O3 Y1 Y4 O15 163.42(18)
O2 Y1 Y4 O15 -61.20(17)
O21 Y1 Y4 O15 20.97(16)
O23 Y1 Y4 O15 151.1(2)
O24 Y1 Y4 O15 91.09(16)
O22 Y1 Y4 O15 -39.6(2)
Y5 Y1 Y4 O15 109.42(12)
Y3 Y1 Y4 O15 1.05(11)
Y2 Y1 Y4 O15 55.29(12)
O1 Y1 Y4 O19 122.14(17)
O4 Y1 Y4 O19 -68.2(4)
O3 Y1 Y4 O19 56.10(18)
O2 Y1 Y4 O19 -168.52(17)
O21 Y1 Y4 O19 -86.35(16)
O23 Y1 Y4 O19 43.8(2)
O24 Y1 Y4 O19 -16.23(15)
O22 Y1 Y4 O19 -146.9(2)
Y5 Y1 Y4 O19 2.10(11)
Y3 Y1 Y4 O19 -106.27(11)
Y2 Y1 Y4 O19 -52.03(11)
O1 Y1 Y4 N3 -117.4(10)
O4 Y1 Y4 N3 52.3(10)
O3 Y1 Y4 N3 176.6(9)
O2 Y1 Y4 N3 -48.1(10)
O21 Y1 Y4 N3 34.1(9)
O23 Y1 Y4 N3 164.2(10)
O24 Y1 Y4 N3 104.2(9)
O22 Y1 Y4 N3 -26.4(10)
Y5 Y1 Y4 N3 122.6(9)
Y3 Y1 Y4 N3 14.2(9)
Y2 Y1 Y4 N3 68.4(9)
O1 Y1 Y4 O25 174.00(17)
O4 Y1 Y4 O25 -16.3(4)
O3 Y1 Y4 O25 107.95(18)
O2 Y1 Y4 O25 -116.66(17)
O21 Y1 Y4 O25 -34.50(15)
O23 Y1 Y4 O25 95.6(2)
O24 Y1 Y4 O25 35.62(15)
O22 Y1 Y4 O25 -95.1(2)
Y5 Y1 Y4 O25 53.95(11)
Y3 Y1 Y4 O25 -54.41(11)
Y2 Y1 Y4 O25 -0.17(11)
O1 Y1 Y4 Y5 120.05(13)
O4 Y1 Y4 Y5 -70.3(4)
O3 Y1 Y4 Y5 54.00(14)
O2 Y1 Y4 Y5 -170.61(13)
O21 Y1 Y4 Y5 -88.45(11)
O23 Y1 Y4 Y5 41.65(18)
O24 Y1 Y4 Y5 -18.33(10)
O22 Y1 Y4 Y5 -149.01(18)
Y3 Y1 Y4 Y5 -108.36(3)
Y2 Y1 Y4 Y5 -54.12(2)
O1 Y1 Y4 Y3 -131.59(13)
O4 Y1 Y4 Y3 38.1(4)
O3 Y1 Y4 Y3 162.36(14)
O2 Y1 Y4 Y3 -62.25(13)
O21 Y1 Y4 Y3 19.91(11)
O23 Y1 Y4 Y3 150.02(19)
O24 Y1 Y4 Y3 90.03(11)
O22 Y1 Y4 Y3 -40.65(17)
Y5 Y1 Y4 Y3 108.36(3)
Y2 Y1 Y4 Y3 54.238(19)
Y2 O24 Y5 O17 177.66(15)
Y1 O24 Y5 O17 64.3(2)
Y2 O24 Y5 O18 -114.27(19)
Y1 O24 Y5 O18 132.4(2)
Y2 O24 Y5 O23 117.67(19)
Y1 O24 Y5 O23 4.35(17)
Y2 O24 Y5 O19 63.0(3)
Y1 O24 Y5 O19 -50.3(3)
Y2 O24 Y5 O7 -26.13(15)
Y1 O24 Y5 O7 -139.4(2)
Y2 O24 Y5 N4 -62.9(4)
Y1 O24 Y5 N4 -176.2(3)
Y2 O24 Y5 O25 45.77(15)
Y1 O24 Y5 O25 -67.54(17)
Y2 O24 Y5 Y4 83.80(14)
Y1 O24 Y5 Y4 -29.52(15)
Y1 O24 Y5 Y2 -113.3(2)
Y2 O24 Y5 Y1 113.3(2)
C100 O17 Y5 O24 84.2(7)
C100 O17 Y5 O18 11.5(7)
C100 O17 Y5 O23 145.3(7)
C100 O17 Y5 O19 -137.8(7)
C100 O17 Y5 O7 -28.7(9)
C100 O17 Y5 N4 -71.1(7)
C100 O17 Y5 O25 169.5(6)
C100 O17 Y5 Y4 179.7(7)
C100 O17 Y5 Y2 87.8(7)
C100 O17 Y5 Y1 117.3(7)
C102 O18 Y5 O24 -128.0(7)
C102 O18 Y5 O17 -7.7(7)
C102 O18 Y5 O23 -62.9(7)
C102 O18 Y5 O19 55.5(8)
C102 O18 Y5 O7 156.5(7)
C102 O18 Y5 N4 74.0(7)
C102 O18 Y5 O25 -161.1(6)
C102 O18 Y5 Y4 -48.2(9)
C102 O18 Y5 Y2 -163.9(7)
C102 O18 Y5 Y1 -100.3(7)
Y4 O23 Y5 O24 -118.15(19)
Y1 O23 Y5 O24 -4.32(16)
Y4 O23 Y5 O17 116.4(2)
Y1 O23 Y5 O17 -129.7(2)
Y4 O23 Y5 O18 172.71(16)
Y1 O23 Y5 O18 -73.5(2)
Y4 O23 Y5 O19 23.84(16)
Y1 O23 Y5 O19 137.7(2)
Y4 O23 Y5 O7 -67.0(2)
Y1 O23 Y5 O7 46.9(3)
Y4 O23 Y5 N4 62.2(3)
Y1 O23 Y5 N4 176.1(2)
Y4 O23 Y5 O25 -45.70(15)
Y1 O23 Y5 O25 68.14(17)
Y1 O23 Y5 Y4 113.8(2)
Y4 O23 Y5 Y2 -83.85(14)
Y1 O23 Y5 Y2 29.98(15)
Y4 O23 Y5 Y1 -113.8(2)
C115 O19 Y5 O24 -164.8(5)
Y4 O19 Y5 O24 31.6(3)
C115 O19 Y5 O17 69.7(5)
Y4 O19 Y5 O17 -93.97(17)
C115 O19 Y5 O18 10.4(7)
Y4 O19 Y5 O18 -153.2(2)
C115 O19 Y5 O23 141.6(5)
Y4 O19 Y5 O23 -22.09(15)
C115 O19 Y5 O7 -86.4(5)
Y4 O19 Y5 O7 109.94(16)
C115 O19 Y5 N4 -9.4(5)
Y4 O19 Y5 N4 -173.1(2)
C115 O19 Y5 O25 -147.3(6)
Y4 O19 Y5 O25 49.00(14)
C115 O19 Y5 Y4 163.7(6)
C115 O19 Y5 Y2 -128.3(5)
Y4 O19 Y5 Y2 68.08(15)
C115 O19 Y5 Y1 166.5(5)
Y4 O19 Y5 Y1 2.89(15)
C46 O7 Y5 O24 -147.0(7)
Y2 O7 Y5 O24 24.94(15)
C46 O7 Y5 O17 -25.6(9)
Y2 O7 Y5 O17 146.4(3)
C46 O7 Y5 O18 -64.1(7)
Y2 O7 Y5 O18 107.87(18)
C46 O7 Y5 O23 162.1(6)
Y2 O7 Y5 O23 -25.9(3)
C46 O7 Y5 O19 81.1(7)
Y2 O7 Y5 O19 -106.88(17)
C46 O7 Y5 N4 16.3(7)
Y2 O7 Y5 N4 -171.7(2)
C46 O7 Y5 O25 140.9(7)
Y2 O7 Y5 O25 -47.13(14)
C46 O7 Y5 Y4 123.9(6)
Y2 O7 Y5 Y4 -64.11(15)
C46 O7 Y5 Y2 -172.0(7)
C46 O7 Y5 Y1 -170.8(6)
Y2 O7 Y5 Y1 1.18(15)
C116 N4 Y5 O24 143.8(5)
C116 N4 Y5 O17 -88.8(5)
C116 N4 Y5 O18 -164.5(5)
C116 N4 Y5 O23 -37.0(6)
C116 N4 Y5 O19 4.1(5)
C116 N4 Y5 O7 108.0(5)
C116 N4 Y5 O25 48.1(5)
C116 N4 Y5 Y4 -0.8(5)
C116 N4 Y5 Y2 101.4(5)
C116 N4 Y5 Y1 -21.7(13)
Y4 O25 Y5 O24 120.43(17)
Y2 O25 Y5 O24 -39.44(14)
Y3 O25 Y5 O24 39.9(4)
Y4 O25 Y5 O17 14.4(3)
Y2 O25 Y5 O17 -145.46(19)
Y3 O25 Y5 O17 -66.1(5)
Y4 O25 Y5 O18 156.0(2)
Y2 O25 Y5 O18 -3.8(3)
Y3 O25 Y5 O18 75.5(5)
Y4 O25 Y5 O23 39.28(13)
Y2 O25 Y5 O23 -120.60(16)
Y3 O25 Y5 O23 -41.2(4)
Y4 O25 Y5 O19 -45.84(15)
Y2 O25 Y5 O19 154.28(18)
Y3 O25 Y5 O19 -126.3(5)
Y4 O25 Y5 O7 -157.40(17)
Y2 O25 Y5 O7 42.73(14)
Y3 O25 Y5 O7 122.1(5)
Y4 O25 Y5 N4 -90.0(2)
Y2 O25 Y5 N4 110.09(19)
Y3 O25 Y5 N4 -170.5(4)
Y2 O25 Y5 Y4 -159.88(18)
Y3 O25 Y5 Y4 -80.5(4)
Y4 O25 Y5 Y2 159.88(18)
Y3 O25 Y5 Y2 79.4(4)
Y4 O25 Y5 Y1 80.12(10)
Y2 O25 Y5 Y1 -79.76(10)
Y3 O25 Y5 Y1 -0.4(4)
O14 Y4 Y5 O24 132.63(17)
O13 Y4 Y5 O24 68.1(3)
O23 Y4 Y5 O24 58.3(2)
O22 Y4 Y5 O24 1.21(15)
O15 Y4 Y5 O24 -73.76(16)
O19 Y4 Y5 O24 -157.3(2)
N3 Y4 Y5 O24 -150.4(2)
O25 Y4 Y5 O24 -53.38(17)
Y3 Y4 Y5 O24 -36.99(11)
Y1 Y4 Y5 O24 19.55(11)
O14 Y4 Y5 O17 15.95(19)
O13 Y4 Y5 O17 -48.6(3)
O23 Y4 Y5 O17 -58.4(2)
O22 Y4 Y5 O17 -115.47(16)
O15 Y4 Y5 O17 169.56(17)
O19 Y4 Y5 O17 86.0(2)
N3 Y4 Y5 O17 92.9(2)
O25 Y4 Y5 O17 -170.06(18)
Y3 Y4 Y5 O17 -153.67(12)
Y1 Y4 Y5 O17 -97.12(13)
O14 Y4 Y5 O18 54.7(4)
O13 Y4 Y5 O18 -9.9(5)
O23 Y4 Y5 O18 -19.7(4)
O22 Y4 Y5 O18 -76.8(4)
O15 Y4 Y5 O18 -151.7(4)
O19 Y4 Y5 O18 124.7(4)
N3 Y4 Y5 O18 131.6(4)
O25 Y4 Y5 O18 -131.3(4)
Y3 Y4 Y5 O18 -115.0(4)
Y1 Y4 Y5 O18 -58.4(4)
O14 Y4 Y5 O23 74.4(2)
O13 Y4 Y5 O23 9.8(3)
O22 Y4 Y5 O23 -57.1(2)
O15 Y4 Y5 O23 -132.0(2)
O19 Y4 Y5 O23 144.4(2)
N3 Y4 Y5 O23 151.3(2)
O25 Y4 Y5 O23 -111.6(2)
Y3 Y4 Y5 O23 -95.26(17)
Y1 Y4 Y5 O23 -38.71(17)
O14 Y4 Y5 O19 -70.1(2)
O13 Y4 Y5 O19 -134.6(3)
O23 Y4 Y5 O19 -144.4(2)
O22 Y4 Y5 O19 158.5(2)
O15 Y4 Y5 O19 83.5(2)
N3 Y4 Y5 O19 6.9(2)
O25 Y4 Y5 O19 103.9(2)
Y3 Y4 Y5 O19 120.30(17)
Y1 Y4 Y5 O19 176.85(17)
O14 Y4 Y5 O7 -151.65(18)
O13 Y4 Y5 O7 143.8(3)
O23 Y4 Y5 O7 134.0(2)
O22 Y4 Y5 O7 76.93(16)
O15 Y4 Y5 O7 1.96(17)
O19 Y4 Y5 O7 -81.6(2)
N3 Y4 Y5 O7 -74.7(2)
O25 Y4 Y5 O7 22.34(18)
Y3 Y4 Y5 O7 38.73(12)
Y1 Y4 Y5 O7 95.28(12)
O14 Y4 Y5 N4 -63.3(2)
O13 Y4 Y5 N4 -127.9(3)
O23 Y4 Y5 N4 -137.7(2)
O22 Y4 Y5 N4 165.26(19)
O15 Y4 Y5 N4 90.3(2)
O19 Y4 Y5 N4 6.8(2)
N3 Y4 Y5 N4 13.6(2)
O25 Y4 Y5 N4 110.7(2)
Y3 Y4 Y5 N4 127.06(16)
Y1 Y4 Y5 N4 -176.39(16)
O14 Y4 Y5 O25 -173.99(19)
O13 Y4 Y5 O25 121.4(3)
O23 Y4 Y5 O25 111.6(2)
O22 Y4 Y5 O25 54.58(17)
O15 Y4 Y5 O25 -20.38(17)
O19 Y4 Y5 O25 -103.9(2)
N3 Y4 Y5 O25 -97.1(2)
Y3 Y4 Y5 O25 16.38(13)
Y1 Y4 Y5 O25 72.93(13)
O14 Y4 Y5 Y2 171.75(13)
O13 Y4 Y5 Y2 107.2(2)
O23 Y4 Y5 Y2 97.39(17)
O22 Y4 Y5 Y2 40.33(11)
O15 Y4 Y5 Y2 -34.64(12)
O19 Y4 Y5 Y2 -118.17(17)
N3 Y4 Y5 Y2 -111.32(18)
O25 Y4 Y5 Y2 -14.26(13)
Y3 Y4 Y5 Y2 2.13(2)
Y1 Y4 Y5 Y2 58.67(2)
O14 Y4 Y5 Y1 113.08(13)
O13 Y4 Y5 Y1 48.5(2)
O23 Y4 Y5 Y1 38.71(17)
O22 Y4 Y5 Y1 -18.35(11)
O15 Y4 Y5 Y1 -93.32(12)
O19 Y4 Y5 Y1 -176.85(17)
N3 Y4 Y5 Y1 -169.99(18)
O25 Y4 Y5 Y1 -72.93(13)
Y3 Y4 Y5 Y1 -56.55(2)
O5 Y2 Y5 O24 -51.5(2)
O21 Y2 Y5 O24 56.4(2)
O6 Y2 Y5 O24 -31.7(5)
O7 Y2 Y5 O24 -140.0(2)
O11 Y2 Y5 O24 131.7(2)
N1 Y2 Y5 O24 -140.4(2)
O25 Y2 Y5 O24 111.7(2)
Y3 Y2 Y5 O24 95.36(17)
Y1 Y2 Y5 O24 38.67(17)
O5 Y2 Y5 O17 -56.6(3)
O21 Y2 Y5 O17 51.2(3)
O6 Y2 Y5 O17 -36.8(6)
O24 Y2 Y5 O17 -5.1(3)
O7 Y2 Y5 O17 -145.1(3)
O11 Y2 Y5 O17 126.5(3)
N1 Y2 Y5 O17 -145.5(3)
O25 Y2 Y5 O17 106.6(3)
Y3 Y2 Y5 O17 90.3(3)
Y1 Y2 Y5 O17 33.6(3)
O5 Y2 Y5 O18 14.58(18)
O21 Y2 Y5 O18 122.42(17)
O6 Y2 Y5 O18 34.4(5)
O24 Y2 Y5 O18 66.1(2)
O7 Y2 Y5 O18 -74.0(2)
O11 Y2 Y5 O18 -162.28(17)
N1 Y2 Y5 O18 -74.36(19)
O25 Y2 Y5 O18 177.75(19)
Y3 Y2 Y5 O18 161.43(13)
Y1 Y2 Y5 O18 104.74(13)
O5 Y2 Y5 O23 -110.17(16)
O21 Y2 Y5 O23 -2.33(15)
O6 Y2 Y5 O23 -90.3(5)
O24 Y2 Y5 O23 -58.7(2)
O7 Y2 Y5 O23 161.3(2)
O11 Y2 Y5 O23 72.97(16)
N1 Y2 Y5 O23 160.89(17)
O25 Y2 Y5 O23 53.00(17)
Y3 Y2 Y5 O23 36.68(11)
Y1 Y2 Y5 O23 -20.01(11)
O5 Y2 Y5 O19 172.10(17)
O21 Y2 Y5 O19 -80.06(17)
O6 Y2 Y5 O19 -168.1(5)
O24 Y2 Y5 O19 -136.4(2)
O7 Y2 Y5 O19 83.5(2)
O11 Y2 Y5 O19 -4.76(17)
N1 Y2 Y5 O19 83.16(19)
O25 Y2 Y5 O19 -24.74(18)
Y3 Y2 Y5 O19 -41.05(12)
Y1 Y2 Y5 O19 -97.75(13)
O5 Y2 Y5 O7 88.6(2)
O21 Y2 Y5 O7 -163.6(2)
O6 Y2 Y5 O7 108.4(5)
O24 Y2 Y5 O7 140.0(2)
O11 Y2 Y5 O7 -88.3(2)
N1 Y2 Y5 O7 -0.4(2)
O25 Y2 Y5 O7 -108.3(2)
Y3 Y2 Y5 O7 -124.60(17)
Y1 Y2 Y5 O7 178.71(17)
O5 Y2 Y5 N4 98.4(2)
O21 Y2 Y5 N4 -153.8(2)
O6 Y2 Y5 N4 118.2(5)
O24 Y2 Y5 N4 149.9(2)
O7 Y2 Y5 N4 9.8(2)
O11 Y2 Y5 N4 -78.5(2)
N1 Y2 Y5 N4 9.4(2)
O25 Y2 Y5 N4 -98.5(2)
Y3 Y2 Y5 N4 -114.77(17)
Y1 Y2 Y5 N4 -171.46(17)
O5 Y2 Y5 O25 -163.17(18)
O21 Y2 Y5 O25 -55.32(17)
O6 Y2 Y5 O25 -143.3(5)
O24 Y2 Y5 O25 -111.7(2)
O7 Y2 Y5 O25 108.3(2)
O11 Y2 Y5 O25 19.98(17)
N1 Y2 Y5 O25 107.89(19)
Y3 Y2 Y5 O25 -16.31(13)
Y1 Y2 Y5 O25 -73.01(13)
O5 Y2 Y5 Y4 -148.98(12)
O21 Y2 Y5 Y4 -41.13(11)
O6 Y2 Y5 Y4 -129.2(5)
O24 Y2 Y5 Y4 -97.49(17)
O7 Y2 Y5 Y4 122.47(17)
O11 Y2 Y5 Y4 34.17(12)
N1 Y2 Y5 Y4 122.09(13)
O25 Y2 Y5 Y4 14.19(13)
Y3 Y2 Y5 Y4 -2.12(2)
Y1 Y2 Y5 Y4 -58.82(2)
O5 Y2 Y5 Y1 -90.15(12)
O21 Y2 Y5 Y1 17.69(11)
O6 Y2 Y5 Y1 -70.3(5)
O24 Y2 Y5 Y1 -38.67(17)
O7 Y2 Y5 Y1 -178.71(17)
O11 Y2 Y5 Y1 92.99(11)
N1 Y2 Y5 Y1 -179.09(13)
O25 Y2 Y5 Y1 73.01(13)
Y3 Y2 Y5 Y1 56.70(2)
O1 Y1 Y5 O24 150.7(2)
O4 Y1 Y5 O24 13.3(2)
O3 Y1 Y5 O24 79.9(2)
O2 Y1 Y5 O24 -118.3(4)
O21 Y1 Y5 O24 -58.0(2)
O23 Y1 Y5 O24 173.1(3)
O22 Y1 Y5 O24 -129.0(2)
Y3 Y1 Y5 O24 -93.85(18)
Y4 Y1 Y5 O24 -146.33(18)
Y2 Y1 Y5 O24 -41.19(18)
O1 Y1 Y5 O17 25.12(18)
O4 Y1 Y5 O17 -112.35(18)
O3 Y1 Y5 O17 -45.69(17)
O2 Y1 Y5 O17 116.1(4)
O21 Y1 Y5 O17 176.36(16)
O23 Y1 Y5 O17 47.5(2)
O24 Y1 Y5 O17 -125.6(2)
O22 Y1 Y5 O17 105.38(16)
Y3 Y1 Y5 O17 140.55(12)
Y4 Y1 Y5 O17 88.07(12)
Y2 Y1 Y5 O17 -166.80(12)
O1 Y1 Y5 O18 100.79(19)
O4 Y1 Y5 O18 -36.68(19)
O3 Y1 Y5 O18 29.98(18)
O2 Y1 Y5 O18 -168.2(4)
O21 Y1 Y5 O18 -107.97(16)
O23 Y1 Y5 O18 123.2(2)
O24 Y1 Y5 O18 -49.9(2)
O22 Y1 Y5 O18 -178.95(16)
Y3 Y1 Y5 O18 -143.78(13)
Y4 Y1 Y5 O18 163.74(13)
Y2 Y1 Y5 O18 -91.13(13)
O1 Y1 Y5 O23 -22.4(2)
O4 Y1 Y5 O23 -159.8(2)
O3 Y1 Y5 O23 -93.2(2)
O2 Y1 Y5 O23 68.6(4)
O21 Y1 Y5 O23 128.9(2)
O24 Y1 Y5 O23 -173.1(3)
O22 Y1 Y5 O23 57.9(2)
Y3 Y1 Y5 O23 93.06(18)
Y4 Y1 Y5 O23 40.58(18)
Y2 Y1 Y5 O23 145.72(18)
O1 Y1 Y5 O19 -65.16(18)
O4 Y1 Y5 O19 157.37(18)
O3 Y1 Y5 O19 -135.98(17)
O2 Y1 Y5 O19 25.8(4)
O21 Y1 Y5 O19 86.08(16)
O23 Y1 Y5 O19 -42.8(2)
O24 Y1 Y5 O19 144.1(2)
O22 Y1 Y5 O19 15.10(16)
Y3 Y1 Y5 O19 50.27(12)
Y4 Y1 Y5 O19 -2.21(12)
Y2 Y1 Y5 O19 102.92(12)
O1 Y1 Y5 O7 -168.97(18)
O4 Y1 Y5 O7 53.56(18)
O3 Y1 Y5 O7 120.22(17)
O2 Y1 Y5 O7 -78.0(4)
O21 Y1 Y5 O7 -17.73(15)
O23 Y1 Y5 O7 -146.6(2)
O24 Y1 Y5 O7 40.3(2)
O22 Y1 Y5 O7 -88.71(15)
Y3 Y1 Y5 O7 -53.54(12)
Y4 Y1 Y5 O7 -106.02(12)
Y2 Y1 Y5 O7 -0.88(12)
O1 Y1 Y5 N4 -40.7(10)
O4 Y1 Y5 N4 -178.2(10)
O3 Y1 Y5 N4 -111.5(10)
O2 Y1 Y5 N4 50.3(10)
O21 Y1 Y5 N4 110.6(10)
O23 Y1 Y5 N4 -18.3(10)
O24 Y1 Y5 N4 168.6(10)
O22 Y1 Y5 N4 39.6(10)
Y3 Y1 Y5 N4 74.7(10)
Y4 Y1 Y5 N4 22.3(10)
Y2 Y1 Y5 N4 127.4(10)
O1 Y1 Y5 O25 -115.33(17)
O4 Y1 Y5 O25 107.20(17)
O3 Y1 Y5 O25 173.86(16)
O2 Y1 Y5 O25 -24.3(4)
O21 Y1 Y5 O25 35.91(15)
O23 Y1 Y5 O25 -93.0(2)
O24 Y1 Y5 O25 94.0(2)
O22 Y1 Y5 O25 -35.07(15)
Y3 Y1 Y5 O25 0.10(11)
Y4 Y1 Y5 O25 -52.38(11)
Y2 Y1 Y5 O25 52.76(11)
O1 Y1 Y5 Y4 -62.95(14)
O4 Y1 Y5 Y4 159.58(14)
O3 Y1 Y5 Y4 -133.76(12)
O2 Y1 Y5 Y4 28.1(4)
O21 Y1 Y5 Y4 88.29(10)
O23 Y1 Y5 Y4 -40.58(18)
O24 Y1 Y5 Y4 146.33(18)
O22 Y1 Y5 Y4 17.31(10)
Y3 Y1 Y5 Y4 52.478(19)
Y2 Y1 Y5 Y4 105.13(3)
O1 Y1 Y5 Y2 -168.09(14)
O4 Y1 Y5 Y2 54.44(13)
O3 Y1 Y5 Y2 121.10(13)
O2 Y1 Y5 Y2 -77.1(4)
O21 Y1 Y5 Y2 -16.84(10)
O23 Y1 Y5 Y2 -145.72(18)
O24 Y1 Y5 Y2 41.19(18)
O22 Y1 Y5 Y2 -87.82(10)
Y3 Y1 Y5 Y2 -52.66(2)
Y4 Y1 Y5 Y2 -105.13(3)
